data_7132220
loop_
_publ_author_name
'Liang, Huazhe'
'Chen, Hongbin'
'Zou, Yalu'
'Zhang, Yunxin'
'Guo, Yaxiao'
'Cao, Xiangjian'
'Bi, Xingqi'
'Yao, Zhaoyang'
'Wan, Xiangjian'
'Chen, Yongsheng'

_publ_section_title
;
 Central Units Hetero Di-Halogenation of Acceptors Enable Organic Solar
 Cells with 19% Efficiency
;
_journal_name_full 'Chemical Communications'
_journal_paper_doi 10.1039/D3CC04570F
_journal_year 2023
_chemical_formula_moiety 'C104 H120 Br F5 N8 O2 S4'
_chemical_formula_sum 'C104 H120 Br F5 N8 O2 S4'
_chemical_formula_weight 1817.22
_space_group_crystal_system triclinic
_space_group_IT_number 2
_space_group_name_Hall '-P 1'
_space_group_name_H-M_alt 'P -1'
_atom_sites_solution_hydrogens mixed
_atom_sites_solution_primary dual
_audit_creation_date 2022-11-13
_audit_creation_method
;
Olex2 1.5
(compiled 2022.04.07 svn.rca3783a0 for OlexSys, GUI svn.r6498)
;
_audit_update_record
;
2023-08-29 deposited with the CCDC.	2023-10-17 downloaded from the CCDC.
;
_cell_angle_alpha 96.957(3)
_cell_angle_beta 102.674(2)
_cell_angle_gamma 102.055(3)
_cell_formula_units_Z 2
_cell_length_a 15.5041(10)
_cell_length_b 17.1702(12)
_cell_length_c 19.2705(12)
_cell_measurement_reflns_used 9863
_cell_measurement_temperature 193.00
_cell_measurement_theta_max 54.10
_cell_measurement_theta_min 2.83
_cell_volume 4819.1(6)
_computing_cell_refinement 'SAINT V8.40B (Bruker, 2019)'
_computing_data_collection 'APEX4 V2022.1-1 (Bruker, 2022)'
_computing_data_reduction 'SAINT V8.40B (Bruker, 2019)'
_computing_molecular_graphics 'Olex2 1.5 (Dolomanov et al., 2009)'
_computing_publication_material 'Olex2 1.5 (Dolomanov et al., 2009)'
_computing_structure_refinement 'SHELXL 2019/2 (Sheldrick, 2015)'
_computing_structure_solution 'SHELXT 2018/2 (Sheldrick, 2018)'
_diffrn_ambient_temperature 193.00
_diffrn_detector CPAD
_diffrn_detector_area_resol_mean 7.41
_diffrn_detector_type 'Bruker PHOTON II'
_diffrn_measured_fraction_theta_full 0.997
_diffrn_measured_fraction_theta_max 0.997
_diffrn_measurement_device 'four-circle diffractometer'
_diffrn_measurement_device_type 'Bruker D8 VENTURE Metaljet PHOTON II'
_diffrn_measurement_method '\w and \f shutterless scans'
_diffrn_measurement_specimen_support 'nylon loop'
_diffrn_radiation_monochromator 'Helios Multi-layer Optic'
_diffrn_radiation_probe x-ray
_diffrn_radiation_type GaK\a
_diffrn_radiation_wavelength 1.34139
_diffrn_reflns_av_R_equivalents 0.0795
_diffrn_reflns_av_unetI/netI 0.0690
_diffrn_reflns_Laue_measured_fraction_full 0.997
_diffrn_reflns_Laue_measured_fraction_max 0.997
_diffrn_reflns_limit_h_max 18
_diffrn_reflns_limit_h_min -18
_diffrn_reflns_limit_k_max 20
_diffrn_reflns_limit_k_min -20
_diffrn_reflns_limit_l_max 23
_diffrn_reflns_limit_l_min -23
_diffrn_reflns_number 64080
_diffrn_reflns_point_group_measured_fraction_full 0.997
_diffrn_reflns_point_group_measured_fraction_max 0.997
_diffrn_reflns_theta_full 53.594
_diffrn_reflns_theta_max 53.907
_diffrn_reflns_theta_min 2.325
_diffrn_source MetalJet
_diffrn_source_current 2.23
_diffrn_source_power 0.1554533
_diffrn_source_type 'Liquid Metal source'
_diffrn_source_voltage 69.71
_diffrn_standards_number 0
_exptl_absorpt_coefficient_mu 1.240
_exptl_absorpt_correction_T_max 0.7518
_exptl_absorpt_correction_T_min 0.6217
_exptl_absorpt_correction_type multi-scan
_exptl_absorpt_process_details
;
SADABS-2016/2 (Bruker,2016/2) was used for absorption correction.
wR2(int) was 0.0877 before and 0.0574 after correction.
The Ratio of minimum to maximum transmission is 0.8269.
The \l/2 correction factor is Not present.
;
_exptl_crystal_density_diffrn 1.252
_exptl_crystal_description block
_exptl_crystal_F_000 1920
_exptl_crystal_size_max 0.13
_exptl_crystal_size_mid 0.12
_exptl_crystal_size_min 0.1
_refine_diff_density_max 1.731
_refine_diff_density_min -0.730
_refine_diff_density_rms 0.120
_refine_ls_extinction_method none
_refine_ls_goodness_of_fit_ref 1.011
_refine_ls_hydrogen_treatment constr
_refine_ls_matrix_type full
_refine_ls_number_parameters 1120
_refine_ls_number_reflns 17608
_refine_ls_number_restraints 549
_refine_ls_restrained_S_all 1.084
_refine_ls_R_factor_all 0.2030
_refine_ls_R_factor_gt 0.1454
_refine_ls_shift/su_max 0.002
_refine_ls_shift/su_mean 0.000
_refine_ls_structure_factor_coef Fsqd
_refine_ls_weighting_details 'w=1/[\s^2^(Fo^2^)+(0.0500P)^2^+40.0000P] where P=(Fo^2^+2Fc^2^)/3'
_refine_ls_weighting_scheme calc
_refine_ls_wR_factor_gt 0.3259
_refine_ls_wR_factor_ref 0.3514
_reflns_Friedel_coverage 0.000
_reflns_number_gt 9492
_reflns_number_total 17608
_reflns_threshold_expression 'I > 2\s(I)'
_cod_data_source_file d3cc04570f2.cif
_cod_data_source_block 221104li_lidz319366_1_0m
_cod_depositor_comments
;
The following automatic conversions were performed:

data item '_diffrn_radiation_probe' value 'X-ray' was changed to
'x-ray' in accordance with the
/home/data/users/saulius/crontab/automatic-downloads/rss-feeds/RSC/lib/dictionaries/cif_core.dic
dictionary named 'cif_core.dic' version 2.4.2 last updated on
2011-04-26.

Automatic conversion script
Id: cif_fix_values 8170 2020-07-09 18:12:32Z antanas 
;
_cod_database_code 7132220
_shelx_shelxl_version_number 2019/2
_shelx_space_group_comment
;
The symmetry employed for this shelxl refinement is uniquely defined
by the following loop, which should always be used as a source of
symmetry information in preference to the above space-group names.
They are only intended as comments.
;
_shelx_estimated_absorpt_t_max 0.886
_shelx_estimated_absorpt_t_min 0.855
_olex2_refinement_description
;
1. Fixed Uiso
 At 1.2 times of:
  All C(H) groups, All C(H,H) groups
 At 1.5 times of:
  All C(H,H,H) groups
2. Shared sites
{Br1, F5A}
{F5, Br1A}
3. Restrained distances
 C81-C80 = C82-C81 = C83-C82 = C84-C83 = C85-C84 = C86-C85 = C87-C86 = C88-C87
 = C88-C89 = C90-C89 = C90-C91
 1.5 with sigma of 0.005
 C16-C15 = C17-C16 = C18-C17 = C19-C18 = C20-C19 = C21-C20 = C21-C22 = C22-C23
 = C24-C23 = C25-C24 = C26-C25
 1.5 with sigma of 0.005
 C59-C58 = C57-C58
 1.5 with sigma of 0.005
 C45-C52 = C53-C52 = C54-C53 = C54-C55 = C55-C56 = C57-C56 = C57-C58 = C59-C58
 1.5 with sigma of 0.005
 C45-C46 = C47-C46 = C48-C47 = C48-C49 = C50-C49 = C50-C51
 1.5 with sigma of 0.005
 C61-C70 = C71-C70 = C72-C71 = C73-C72 = C74-C73 = C75-C74
 1.5 with sigma of 0.005
 C62-C61 = C63-C62 = C63-C64 = C65-C64 = C66-C65 = C67-C66 = C68-C67 = C69-C68
 1.5 with sigma of 0.005
 C53-C52
 1.5 with sigma of 0.005
 C45-C52
 1.5 with sigma of 0.005
 C54-C53
 1.5 with sigma of 0.005
 C57-C59
 2.5 with sigma of 0.005
 C24-C26
 2.5 with sigma of 0.005
 C89-C91
 2.5 with sigma of 0.005
 C58-C56
 2.5 with sigma of 0.005
 C48-C50
 2.5 with sigma of 0.005
 C46-C48
 2.5 with sigma of 0.005
 C67-C69
 2.5 with sigma of 0.005
 C70-C72
 2.5 with sigma of 0.005
 C72-C74
 2.5 with sigma of 0.005
 C62-C64
 2.5 with sigma of 0.005
 C61-C71
 2.5 with sigma of 0.005
 C61-C63
 2.5 with sigma of 0.005
 C71-C73
 2.5 with sigma of 0.005
 C64-C66
 2.5 with sigma of 0.005
 C73-C75
 2.5 with sigma of 0.005
 C65-C67
 2.5 with sigma of 0.005
 C63-C65
 2.5 with sigma of 0.005
 C66-C68
 2.5 with sigma of 0.005
 C47-C49
 2.5 with sigma of 0.005
 C45-C47
 2.5 with sigma of 0.005
 C49-C51
 2.5 with sigma of 0.005
 C20-C22
 2.5 with sigma of 0.005
 C22-C24
 2.5 with sigma of 0.005
 C15-C17
 2.5 with sigma of 0.005
 C21-C23
 2.5 with sigma of 0.005
 C23-C25
 2.5 with sigma of 0.005
 C18-C20
 2.5 with sigma of 0.005
 C17-C19
 2.5 with sigma of 0.005
 C21-C19
 2.5 with sigma of 0.005
 C16-C18
 2.5 with sigma of 0.005
 C80-C82
 2.5 with sigma of 0.005
 C86-C88
 2.5 with sigma of 0.005
 C88-C90
 2.5 with sigma of 0.005
 C81-C83
 2.5 with sigma of 0.005
 C82-C84
 2.5 with sigma of 0.005
 C87-C89
 2.5 with sigma of 0.005
 C84-C86
 2.5 with sigma of 0.005
 C83-C85
 2.5 with sigma of 0.005
 C85-C87
 2.5 with sigma of 0.005
 C55-C57
 2.5 with sigma of 0.005
 C54-C56
 2.5 with sigma of 0.005
 C45-C53
 2.5 with sigma of 0.005
 C52-C54
 2.5 with sigma of 0.005
4. Uiso/Uaniso restraints and constraints
C46 \\sim C52 \\sim C55 \\sim C50 \\sim C53 \\sim C48 \\sim C54 \\sim C51 \\sim
C49 \\sim C47 \\sim C56 \\sim C57 \\sim C58 \\sim C43 \\sim C45 \\sim C59:
within 2A with sigma of 0.01 and sigma for terminal atoms of 0.02 within 2A
C16 \\sim C17 \\sim C18 \\sim C19 \\sim C20 \\sim C21 \\sim C23 \\sim C26 \\sim
C22 \\sim C24 \\sim C25: within 2A with sigma of 0.005 and sigma for terminal
atoms of 0.01 within 2A
C81 \\sim C82 \\sim C83 \\sim C84 \\sim C85 \\sim C86 \\sim C87 \\sim C89 \\sim
C88 \\sim C91 \\sim C90: within 2A with sigma of 0.005 and sigma for terminal
atoms of 0.01 within 2A
C60 \\sim C70 \\sim C71 \\sim C61 \\sim C72 \\sim C62 \\sim C73 \\sim C64 \\sim
C63 \\sim C65 \\sim C66 \\sim C74 \\sim C68 \\sim C67 \\sim C69 \\sim C75:
within 2A with sigma of 0.005 and sigma for terminal atoms of 0.01 within 2A
C43 \\sim C45: within 2A with sigma of 0.007 and sigma for terminal atoms of
0.014 within 2A
Uanis(C43) \\sim Ueq, Uanis(C46) \\sim Ueq, Uanis(C52) \\sim Ueq, Uanis(C55)
\\sim Ueq, Uanis(C50) \\sim Ueq, Uanis(C53) \\sim Ueq, Uanis(C48) \\sim Ueq,
Uanis(C45) \\sim Ueq, Uanis(C54) \\sim Ueq, Uanis(C51) \\sim Ueq, Uanis(C49)
\\sim Ueq, Uanis(C47) \\sim Ueq, Uanis(C56) \\sim Ueq, Uanis(C57) \\sim Ueq,
Uanis(C59) \\sim Ueq, Uanis(C58) \\sim Ueq: with sigma of 0.015 and sigma for
terminal atoms of 0.03
Uanis(Br1) = Uanis(F5A)
Uanis(F5) = Uanis(Br1A)
5. Others
 Sof(F5A)=Sof(Br1A)=1-FVAR(1)
 Sof(Br1)=Sof(F5)=FVAR(1)
6.a Riding coordinates:
 C43(H43A,H43B), C60(H60A,H60B), C52(H52A,H52B), C86(H86A,H86B), C21(H21A,
 H21B), C23(H23A,H23B), C26(H26A,H26B,H26C), C48(H48A,H48B), C59(H59A,H59B,
 H59C), C65(H65A,H65B), C66(H66A,H66B), C75(H75A,H75B,H75C), C87(H87A,H87B),
 C89(H89A,H89B), C88(H88A,H88B), C91(H91A,H91B,H91C)
6.b Ternary CH refined with riding coordinates:
 C61(H61), C45(H45)
6.c Secondary CH2 refined with riding coordinates:
 C16(H16A,H16B), C17(H17A,H17B), C70(H70A,H70B), C81(H81A,H81B), C71(H71A,
 H71B), C18(H18A,H18B), C72(H72A,H72B), C82(H82A,H82B), C62(H62A,H62B),
 C19(H19A,H19B), C73(H73A,H73B), C83(H83A,H83B), C46(H46A,H46B), C84(H84A,H84B),
  C20(H20A,H20B), C64(H64A,H64B), C85(H85A,H85B), C55(H55A,H55B), C50(H50A,
 H50B), C53(H53A,H53B), C54(H54A,H54B), C49(H49A,H49B), C47(H47A,H47B),
 C56(H56A,H56B), C57(H57A,H57B), C63(H63A,H63B), C74(H74A,H74B), C68(H68A,H68B),
  C67(H67A,H67B), C58(H58A,H58B), C22(H22A,H22B), C24(H24A,H24B), C25(H25A,
 H25B), C90(H90A,H90B)
6.d Aromatic/amide H refined with riding coordinates:
 C39(H39), C6(H6), C13(H13), C42(H42), C93(H93), C3(H3), C105(H105), C102(H102)
6.e Idealised Me refined as rotating group:
 C51(H51A,H51B,H51C), C69(H69A,H69B,H69C)
;
_smtbx_masks_void_probe_radius 1.2
_smtbx_masks_void_truncation_radius 1.2
_olex2_submission_special_instructions 'No special instructions were received'
_site XU

loop_
_space_group_symop_operation_xyz
'x, y, z'
'-x, -y, -z'

loop_
_atom_site_label
_atom_site_type_symbol
_atom_site_fract_x
_atom_site_fract_y
_atom_site_fract_z
_atom_site_U_iso_or_equiv
_atom_site_adp_type
_atom_site_occupancy
_atom_site_site_symmetry_order
_atom_site_calc_flag
_atom_site_refinement_flags_posn
_atom_site_refinement_flags_adp
_atom_site_refinement_flags_occupancy
_atom_site_disorder_assembly
_atom_site_disorder_group
Br1 Br 0.94102(10) 0.40061(11) 0.38189(9) 0.0847(7) Uani 0.542(4) 1 d . . P A 1
S2 S 0.41037(14) 0.54388(14) 0.38709(12) 0.0679(6) Uani 1 1 d . . . . .
S3 S 0.92561(14) 0.69822(14) 0.69974(12) 0.0693(6) Uani 1 1 d . . . . .
F5 F 0.74167(14) 0.32950(19) 0.27709(13) 0.1400(15) Uani 0.542(4) 1 d . . P A 1
S4 S 0.84958(15) 0.81822(15) 0.87214(13) 0.0742(7) Uani 1 1 d . . . . .
S1 S 0.25513(14) 0.68186(15) 0.47882(13) 0.0724(7) Uani 1 1 d . . . . .
N6 N 0.8017(4) 0.5809(4) 0.5372(4) 0.0615(18) Uani 1 1 d . . . . .
F1 F -0.1799(5) 0.8305(4) 0.5518(4) 0.114(2) Uani 1 1 d . . . . .
F2 F -0.3075(4) 0.7481(4) 0.4354(4) 0.114(2) Uani 1 1 d . . . . .
O2 O 0.8497(5) 0.8964(5) 1.0003(4) 0.104(3) Uani 1 1 d . . . . .
N4 N 0.6879(4) 0.7337(4) 0.6972(4) 0.0663(19) Uani 1 1 d . . . . .
N3 N 0.4954(4) 0.6941(4) 0.5677(4) 0.0633(18) Uani 1 1 d . . . . .
N5 N 0.6263(5) 0.5253(4) 0.4367(4) 0.0667(19) Uani 1 1 d . . . . .
O1 O 0.1126(5) 0.7377(5) 0.5029(4) 0.103(3) Uani 1 1 d . . . . .
C30 C 0.4786(5) 0.6007(5) 0.4673(4) 0.061(2) Uani 1 1 d . . . . .
C28 C 0.3455(5) 0.6430(5) 0.4652(5) 0.064(2) Uani 1 1 d . . . . .
C31 C 0.5676(5) 0.6138(5) 0.5097(4) 0.058(2) Uani 1 1 d . . . . .
C76 C 0.7791(5) 0.7357(5) 0.7233(5) 0.064(2) Uani 1 1 d . . . . .
C29 C 0.4358(5) 0.6510(5) 0.5023(5) 0.063(2) Uani 1 1 d . . . . .
F3 F 1.0423(7) 1.0949(5) 1.3185(3) 0.152(3) Uani 1 1 d . . . . .
F4 F 0.8661(7) 1.0664(6) 1.2541(4) 0.166(4) Uani 1 1 d . . . . .
C78 C 0.8453(5) 0.7671(5) 0.7898(5) 0.066(2) Uani 1 1 d . . . . .
C38 C 0.7855(5) 0.5246(5) 0.4764(5) 0.065(2) Uani 1 1 d . . . . .
C33 C 0.6607(5) 0.6900(5) 0.6270(4) 0.060(2) Uani 1 1 d . . . . .
C27 C 0.3203(6) 0.5861(5) 0.4017(5) 0.064(2) Uani 1 1 d . . . . .
C37 C 0.6987(5) 0.4969(5) 0.4278(5) 0.065(2) Uani 1 1 d . . . . .
C32 C 0.5768(5) 0.6693(5) 0.5728(5) 0.062(2) Uani 1 1 d . . . . .
C35 C 0.7284(6) 0.6071(5) 0.5460(4) 0.061(2) Uani 1 1 d . . . . .
C36 C 0.6418(5) 0.5795(5) 0.4963(4) 0.061(2) Uani 1 1 d . . . . .
C79 C 0.9293(5) 0.7524(5) 0.7850(5) 0.067(2) Uani 1 1 d . . . . .
C77 C 0.8100(5) 0.6957(5) 0.6720(4) 0.063(2) Uani 1 1 d . . . . .
C80 C 0.9995(5) 0.7852(5) 0.8468(5) 0.075(3) Uani 1 1 d D . . . .
C34 C 0.7362(5) 0.6625(5) 0.6114(5) 0.063(2) Uani 1 1 d . . . . .
C15 C 0.2301(5) 0.5705(5) 0.3631(3) 0.066(2) Uani 1 1 d D . . . .
C39 C 0.8582(6) 0.4948(6) 0.4622(5) 0.074(3) Uani 1 1 d . . . . .
H39 H 0.916910 0.513873 0.494610 0.089 Uiso 1 1 calc R U . . .
C92 C 0.9661(6) 0.8247(6) 0.9009(5) 0.074(3) Uani 1 1 d . . . . .
C5 C -0.1141(6) 0.6810(6) 0.4006(6) 0.077(3) Uani 1 1 d . . . . .
C16 C 0.1879(7) 0.5062(5) 0.2972(3) 0.096(3) Uani 1 1 d D U . . .
H16A H 0.223808 0.464759 0.298117 0.115 Uiso 1 1 calc R U . . .
H16B H 0.125488 0.479491 0.298833 0.115 Uiso 1 1 calc R U . . .
C7 C -0.0715(6) 0.6303(6) 0.3555(5) 0.076(3) Uani 1 1 d . . . . .
C6 C -0.2027(6) 0.6891(7) 0.3914(6) 0.087(3) Uani 1 1 d . . . . .
H6 H -0.249503 0.660193 0.350336 0.104 Uiso 1 1 calc R U . . .
C14 C 0.1825(6) 0.6181(6) 0.3994(5) 0.073(2) Uani 1 1 d . . . . .
C43 C 0.4813(12) 0.7700(10) 0.6035(9) 0.171(5) Uani 1 1 d . U . . .
H43A H 0.416432 0.758625 0.604619 0.205 Uiso 1 1 d R U . . .
H43B H 0.498032 0.778405 0.656909 0.205 Uiso 1 1 d R U . . .
C101 C 0.9240(8) 0.9193(7) 1.0399(6) 0.090(3) Uani 1 1 d . . . . .
C1 C -0.2202(7) 0.7397(7) 0.4429(7) 0.088(3) Uani 1 1 d . . . . .
C13 C 0.0890(6) 0.6126(6) 0.3712(5) 0.071(2) Uani 1 1 d . . . . .
H13 H 0.064699 0.576710 0.326309 0.085 Uiso 1 1 calc R U . . .
C2 C -0.1555(8) 0.7818(7) 0.5022(7) 0.093(3) Uani 1 1 d . . . . .
C8 C 0.0254(6) 0.6464(6) 0.3931(5) 0.073(2) Uani 1 1 d . . . . .
C9 C 0.0408(6) 0.7080(6) 0.4586(6) 0.078(3) Uani 1 1 d . . . . .
C17 C 0.1834(8) 0.5382(5) 0.2278(3) 0.108(3) Uani 1 1 d D U . . .
H17A H 0.244334 0.571266 0.228928 0.129 Uiso 1 1 calc R U . . .
H17B H 0.140577 0.573872 0.223654 0.129 Uiso 1 1 calc R U . . .
C42 C 0.6864(6) 0.4382(6) 0.3669(5) 0.083(3) Uani 1 1 d . . . . .
H42 H 0.627972 0.419220 0.334052 0.100 Uiso 1 1 calc R U . . .
C40 C 0.8457(6) 0.4380(6) 0.4018(5) 0.082(3) Uani 1 1 d . . . . .
C60 C 0.6343(8) 0.7573(8) 0.7461(7) 0.120(3) Uani 1 1 d . U . . .
H60A H 0.616828 0.807526 0.734916 0.143 Uiso 1 1 d R U . . .
H60B H 0.678208 0.786476 0.791946 0.143 Uiso 1 1 d R U . . .
C10 C -0.1175(6) 0.5824(7) 0.2906(6) 0.091(3) Uani 1 1 d . . . . .
C4 C -0.0475(6) 0.7248(6) 0.4609(5) 0.075(3) Uani 1 1 d . . . . .
C94 C 1.0125(7) 0.9090(6) 1.0280(5) 0.084(3) Uani 1 1 d . . . . .
C93 C 1.0250(7) 0.8653(6) 0.9677(5) 0.085(3) Uani 1 1 d . . . . .
H93 H 1.086273 0.861867 0.972190 0.102 Uiso 1 1 calc R U . . .
C41 C 0.7577(7) 0.4078(7) 0.3544(6) 0.093(3) Uani 1 1 d . . . . .
C100 C 0.9456(9) 0.9665(7) 1.1147(6) 0.098(4) Uani 1 1 d . . . . .
C70 C 0.6075(6) 0.6233(6) 0.7836(7) 0.133(3) Uani 1 1 d D U . . .
H70A H 0.650604 0.640373 0.831965 0.160 Uiso 1 1 calc R U . . .
H70B H 0.642744 0.610760 0.748483 0.160 Uiso 1 1 calc R U . . .
C3 C -0.0646(7) 0.7771(7) 0.5151(6) 0.087(3) Uani 1 1 d . . . . .
H3 H -0.018845 0.806546 0.556590 0.105 Uiso 1 1 calc R U . . .
C81 C 1.0952(6) 0.7767(7) 0.8534(7) 0.156(5) Uani 1 1 d D U . . .
H81A H 1.138246 0.827688 0.880844 0.187 Uiso 1 1 calc R U . . .
H81B H 1.105775 0.768143 0.804482 0.187 Uiso 1 1 calc R U . . .
C12 C -0.0776(8) 0.5366(9) 0.2447(7) 0.114(5) Uani 1 1 d . . . . .
N2 N -0.0457(7) 0.5026(9) 0.2056(7) 0.155(6) Uani 1 1 d . . . . .
N8 N 1.2961(8) 1.0441(7) 1.2179(6) 0.137(5) Uani 1 1 d . . . . .
C99 C 1.0388(9) 0.9838(7) 1.1461(6) 0.095(3) Uani 1 1 d . . . . .
N1 N -0.2888(7) 0.5590(8) 0.2330(6) 0.144(5) Uani 1 1 d . . . . .
C96 C 1.1774(8) 0.9647(8) 1.1002(7) 0.109(4) Uani 1 1 d . . . . .
C98 C 1.2447(9) 1.0090(8) 1.1680(7) 0.121(5) Uani 1 1 d . . . . .
C105 C 1.0736(10) 1.0277(7) 1.2170(6) 0.109(4) Uani 1 1 d . . . . .
H105 H 1.136831 1.040505 1.240255 0.130 Uiso 1 1 calc R U . . .
C104 C 1.0121(14) 1.0509(8) 1.2506(7) 0.125(6) Uani 1 1 d . . . . .
C71 C 0.5391(6) 0.5478(6) 0.7841(8) 0.142(3) Uani 1 1 d D U . . .
H71A H 0.497863 0.528536 0.735166 0.171 Uiso 1 1 calc R U . . .
H71B H 0.501718 0.560376 0.817609 0.171 Uiso 1 1 calc R U . . .
C11 C -0.2099(8) 0.5701(9) 0.2584(7) 0.111(4) Uani 1 1 d . . . . .
C95 C 1.0858(8) 0.9522(7) 1.0925(6) 0.094(3) Uani 1 1 d . . . . .
C18 C 0.1528(9) 0.4721(6) 0.1624(3) 0.134(3) Uani 1 1 d D U . . .
H18A H 0.196696 0.437468 0.165784 0.160 Uiso 1 1 calc R U . . .
H18B H 0.092721 0.438012 0.162096 0.160 Uiso 1 1 calc R U . . .
N7 N 1.2574(8) 0.9263(11) 1.0024(8) 0.184(8) Uani 1 1 d . . . . .
C102 C 0.8840(10) 0.9931(8) 1.1480(6) 0.115(4) Uani 1 1 d . . . . .
H102 H 0.820587 0.981438 1.125740 0.138 Uiso 1 1 calc R U . . .
C61 C 0.5679(7) 0.6923(5) 0.7649(5) 0.136(3) Uani 1 1 d D U . . .
H61 H 0.521121 0.669134 0.718236 0.163 Uiso 1 1 calc R U . . .
C103 C 0.9232(13) 1.0387(9) 1.2174(7) 0.121(5) Uani 1 1 d . . . . .
C72 C 0.5829(7) 0.4817(6) 0.8069(8) 0.157(3) Uani 1 1 d D U . . .
H72A H 0.617719 0.467534 0.771932 0.188 Uiso 1 1 calc R U . . .
H72B H 0.626661 0.502306 0.854659 0.188 Uiso 1 1 calc R U . . .
C97 C 1.2227(9) 0.9444(10) 1.0451(9) 0.137(6) Uani 1 1 d . . . . .
C82 C 1.1146(6) 0.7076(7) 0.8906(8) 0.173(4) Uani 1 1 d D U . . .
H82A H 1.094173 0.710985 0.935807 0.208 Uiso 1 1 calc R U . . .
H82B H 1.079402 0.655800 0.858968 0.208 Uiso 1 1 calc R U . . .
C62 C 0.5163(7) 0.7272(10) 0.8126(6) 0.161(3) Uani 1 1 d D U . . .
H62A H 0.471873 0.682369 0.822815 0.193 Uiso 1 1 calc R U . . .
H62B H 0.481441 0.761352 0.786207 0.193 Uiso 1 1 calc R U . . .
C19 C 0.1455(10) 0.5043(6) 0.0930(4) 0.168(3) Uani 1 1 d D U . . .
H19A H 0.111038 0.546710 0.093941 0.201 Uiso 1 1 calc R U . . .
H19B H 0.207545 0.530053 0.089666 0.201 Uiso 1 1 calc R U . . .
C73 C 0.5168(9) 0.4069(6) 0.8117(6) 0.181(4) Uani 1 1 d D U . . .
H73A H 0.472566 0.422530 0.837377 0.217 Uiso 1 1 calc R U . . .
H73B H 0.550238 0.373769 0.840742 0.217 Uiso 1 1 calc R U . . .
C83 C 1.2139(6) 0.7088(7) 0.9079(10) 0.199(4) Uani 1 1 d D U . . .
H83A H 1.247986 0.757778 0.943841 0.239 Uiso 1 1 calc R U . . .
H83B H 1.235756 0.712484 0.863492 0.239 Uiso 1 1 calc R U . . .
C46 C 0.5930(12) 0.8664(11) 0.5585(13) 0.279(6) Uani 1 1 d D U . . .
H46A H 0.592425 0.831374 0.513530 0.335 Uiso 1 1 calc R U . . .
H46B H 0.638466 0.855217 0.598427 0.335 Uiso 1 1 calc R U . . .
C84 C 1.2349(7) 0.6358(9) 0.9369(11) 0.226(5) Uani 1 1 d D U . . .
H84A H 1.192111 0.586456 0.906160 0.271 Uiso 1 1 calc R U . . .
H84B H 1.225646 0.638054 0.986284 0.271 Uiso 1 1 calc R U . . .
C52 C 0.4682(10) 0.9105(11) 0.6104(12) 0.262(6) Uani 1 1 d D U . . .
H52A H 0.490071 0.955612 0.586113 0.314 Uiso 1 1 d R U . . .
H52B H 0.488111 0.913712 0.663283 0.314 Uiso 1 1 d R U . . .
C20 C 0.1000(9) 0.4416(9) 0.0271(4) 0.202(4) Uani 1 1 d D U . . .
H20A H 0.091276 0.468671 -0.015490 0.242 Uiso 1 1 calc R U . . .
H20B H 0.038912 0.414373 0.031380 0.242 Uiso 1 1 calc R U . . .
C64 C 0.5194(8) 0.8146(11) 0.9271(7) 0.218(4) Uani 1 1 d D U . . .
H64A H 0.481722 0.843949 0.896808 0.261 Uiso 1 1 calc R U . . .
H64B H 0.477655 0.771194 0.941577 0.261 Uiso 1 1 calc R U . . .
C85 C 1.3311(9) 0.6306(10) 0.9392(11) 0.252(5) Uani 1 1 d D U . . .
H85A H 1.334098 0.608125 0.890224 0.302 Uiso 1 1 calc R U . . .
H85B H 1.371521 0.685891 0.952926 0.302 Uiso 1 1 calc R U . . .
C86 C 1.3657(11) 0.5796(9) 0.9909(7) 0.280(5) Uani 1 1 d D U . . .
H86A H 1.387131 0.621018 1.035429 0.335 Uiso 1 1 d R U . . .
H86B H 1.314221 0.551298 1.008329 0.335 Uiso 1 1 d R U . . .
F5A F 0.94102(10) 0.40061(11) 0.38189(9) 0.0847(7) Uani 0.458(4) 1 d . . P A 2
Br1A Br 0.74167(14) 0.32950(19) 0.27709(13) 0.1400(15) Uani 0.458(4) 1 d . . P A 2
C21 C 0.1513(12) 0.3789(10) 0.0145(6) 0.234(4) Uani 1 1 d D U . . .
H21A H 0.145307 0.342823 0.050488 0.281 Uiso 1 1 d R U . . .
H21B H 0.217957 0.402043 0.030638 0.281 Uiso 1 1 d R U . . .
C23 C 0.1759(13) 0.2757(11) -0.0770(6) 0.284(5) Uani 1 1 d D U . . .
H23A H 0.227100 0.294249 -0.033184 0.341 Uiso 1 1 d R U . . .
H23B H 0.155960 0.225879 -0.057744 0.341 Uiso 1 1 d R U . . .
C26 C 0.2118(14) 0.1711(16) -0.2525(9) 0.330(8) Uani 1 1 d D U . . .
H26A H 0.212901 0.215266 -0.280334 0.496 Uiso 1 1 d R U . . .
H26B H 0.152041 0.132596 -0.268954 0.496 Uiso 1 1 d R U . . .
H26C H 0.259241 0.143496 -0.259454 0.496 Uiso 1 1 d R U . . .
C55 C 0.2381(15) 0.9615(13) 0.5729(17) 0.372(8) Uani 1 1 d D U . . .
H55A H 0.201395 0.912262 0.583991 0.446 Uiso 1 1 calc R U . . .
H55B H 0.232149 0.953056 0.520116 0.446 Uiso 1 1 calc R U . . .
C50 C 0.6272(16) 1.1508(14) 0.6667(17) 0.393(10) Uani 1 1 d D U . . .
H50A H 0.589646 1.116542 0.692193 0.472 Uiso 1 1 calc R U . . .
H50B H 0.590228 1.185549 0.643381 0.472 Uiso 1 1 calc R U . . .
C53 C 0.3669(9) 0.8993(12) 0.5867(14) 0.306(7) Uani 1 1 d D U . . .
H53A H 0.336813 0.852981 0.605993 0.367 Uiso 1 1 calc R U . . .
H53B H 0.347174 0.885951 0.533346 0.367 Uiso 1 1 calc R U . . .
C48 C 0.6374(19) 1.0112(11) 0.6200(9) 0.370(8) Uani 1 1 d D U . . .
H48A H 0.697054 1.008423 0.649951 0.445 Uiso 1 1 d R U . . .
H48B H 0.606094 0.994313 0.657311 0.445 Uiso 1 1 d R U . . .
C45 C 0.5011(12) 0.8447(10) 0.5733(13) 0.226(5) Uani 1 1 d D U . . .
H45 H 0.458661 0.830375 0.523874 0.272 Uiso 1 1 calc R U . . .
C54 C 0.3362(13) 0.9728(14) 0.6116(17) 0.339(8) Uani 1 1 d D U . . .
H54A H 0.373919 1.021643 0.600673 0.407 Uiso 1 1 calc R U . . .
H54B H 0.343052 0.979980 0.664435 0.407 Uiso 1 1 calc R U . . .
C51 C 0.710(2) 1.2036(19) 0.7209(15) 0.424(14) Uani 1 1 d D U . . .
H51A H 0.762763 1.208100 0.700384 0.636 Uiso 1 1 calc R U . . .
H51B H 0.720867 1.179691 0.764659 0.636 Uiso 1 1 calc R U . . .
H51C H 0.699551 1.257490 0.732932 0.636 Uiso 1 1 calc R U . . .
C49 C 0.650(2) 1.0976(11) 0.6095(12) 0.394(9) Uani 1 1 d D U . . .
H49A H 0.714311 1.119215 0.608969 0.473 Uiso 1 1 calc R U . . .
H49B H 0.611211 1.099524 0.561878 0.473 Uiso 1 1 calc R U . . .
C47 C 0.6220(17) 0.9534(12) 0.5507(10) 0.337(7) Uani 1 1 d D U . . .
H47A H 0.574522 0.965681 0.513094 0.405 Uiso 1 1 calc R U . . .
H47B H 0.678991 0.961583 0.534418 0.405 Uiso 1 1 calc R U . . .
C56 C 0.2006(11) 1.0324(13) 0.5935(16) 0.406(9) Uani 1 1 d D U . . .
H56A H 0.202204 1.038153 0.645505 0.488 Uiso 1 1 calc R U . . .
H56B H 0.240198 1.082211 0.585913 0.488 Uiso 1 1 calc R U . . .
C57 C 0.1048(12) 1.0241(18) 0.5508(9) 0.432(10) Uani 1 1 d D U . . .
H57A H 0.100388 1.075251 0.533166 0.518 Uiso 1 1 calc R U . . .
H57B H 0.090100 0.980743 0.508158 0.518 Uiso 1 1 calc R U . . .
C59 C -0.002(2) 1.075(2) 0.6148(19) 0.488(15) Uani 1 1 d D U . . .
H59A H -0.068500 1.063857 0.605216 0.732 Uiso 1 1 d R U . . .
H59B H 0.020080 1.119447 0.590696 0.732 Uiso 1 1 d R U . . .
H59C H 0.025030 1.090217 0.666936 0.732 Uiso 1 1 d R U . . .
C63 C 0.5745(7) 0.7769(11) 0.8829(7) 0.190(4) Uani 1 1 d D U . . .
H63A H 0.621191 0.820248 0.873253 0.228 Uiso 1 1 calc R U . . .
H63B H 0.606530 0.742212 0.911122 0.228 Uiso 1 1 calc R U . . .
C65 C 0.5782(8) 0.8720(10) 0.9934(7) 0.241(4) Uani 1 1 d D U . . .
H65A H 0.616240 0.917346 0.978175 0.289 Uiso 1 1 d R U . . .
H65B H 0.631450 0.850426 1.012265 0.289 Uiso 1 1 d R U . . .
C66 C 0.5252(9) 0.9043(12) 1.0417(8) 0.260(5) Uani 1 1 d D U . . .
H66A H 0.472846 0.863223 1.047028 0.313 Uiso 1 1 d R U . . .
H66B H 0.491066 0.939453 1.016038 0.313 Uiso 1 1 d R U . . .
C74 C 0.4655(12) 0.3565(9) 0.7399(6) 0.202(4) Uani 1 1 d D U . . .
H74A H 0.509363 0.347602 0.711183 0.243 Uiso 1 1 calc R U . . .
H74B H 0.424645 0.386463 0.713661 0.243 Uiso 1 1 calc R U . . .
C68 C 0.5407(11) 1.0123(12) 1.1468(11) 0.287(6) Uani 1 1 d D U . . .
H68A H 0.510481 0.986021 1.181076 0.345 Uiso 1 1 calc R U . . .
H68B H 0.492987 1.024732 1.109360 0.345 Uiso 1 1 calc R U . . .
C67 C 0.5850(12) 0.9546(11) 1.1115(7) 0.276(5) Uani 1 1 d D U . . .
H67A H 0.602546 0.918208 1.145231 0.331 Uiso 1 1 calc R U . . .
H67B H 0.641407 0.985678 1.102121 0.331 Uiso 1 1 calc R U . . .
C69 C 0.6068(16) 1.0901(10) 1.1866(15) 0.316(8) Uani 1 1 d D U . . .
H69A H 0.633730 1.118426 1.152322 0.474 Uiso 1 1 calc R U . . .
H69B H 0.655171 1.078191 1.222869 0.474 Uiso 1 1 calc R U . . .
H69C H 0.574823 1.124252 1.210494 0.474 Uiso 1 1 calc R U . . .
C75 C 0.4097(13) 0.2759(8) 0.7458(9) 0.243(7) Uani 1 1 d D U . . .
H75A H 0.450190 0.242993 0.766186 0.365 Uiso 1 1 d R U . . .
H75B H 0.379070 0.245423 0.697196 0.365 Uiso 1 1 d R U . . .
H75C H 0.358040 0.283643 0.765126 0.365 Uiso 1 1 d R U . . .
C58 C 0.0361(14) 1.0046(15) 0.5941(15) 0.457(11) Uani 1 1 d D U . . .
H58A H 0.065087 0.986804 0.638528 0.548 Uiso 1 1 calc R U . . .
H58B H -0.014602 0.959026 0.565592 0.548 Uiso 1 1 calc R U . . .
C22 C 0.1142(10) 0.3281(12) -0.0601(8) 0.261(5) Uani 1 1 d D U . . .
H22A H 0.053264 0.293436 -0.063361 0.313 Uiso 1 1 calc R U . . .
H22B H 0.107057 0.364019 -0.096309 0.313 Uiso 1 1 calc R U . . .
C24 C 0.1606(14) 0.2480(16) -0.1568(7) 0.300(6) Uani 1 1 d D U . . .
H24A H 0.162140 0.295485 -0.181395 0.360 Uiso 1 1 calc R U . . .
H24B H 0.099434 0.210841 -0.175855 0.360 Uiso 1 1 calc R U . . .
C25 C 0.2312(12) 0.2057(14) -0.1736(8) 0.311(6) Uani 1 1 d D U . . .
H25A H 0.291651 0.244500 -0.158578 0.373 Uiso 1 1 calc R U . . .
H25B H 0.233680 0.161473 -0.145292 0.373 Uiso 1 1 calc R U . . .
C87 C 1.4079(10) 0.5182(7) 0.9587(9) 0.305(6) Uani 1 1 d D U . . .
H87A H 1.411324 0.515910 0.907771 0.366 Uiso 1 1 d R U . . .
H87B H 1.467744 0.548070 0.990821 0.366 Uiso 1 1 d R U . . .
C89 C 1.3660(12) 0.3671(7) 0.9362(9) 0.346(7) Uani 1 1 d D U . . .
H89A H 1.301001 0.359196 0.911053 0.415 Uiso 1 1 d R U . . .
H89B H 1.371551 0.391716 0.892963 0.415 Uiso 1 1 d R U . . .
C88 C 1.3977(11) 0.4431(7) 0.9918(8) 0.329(6) Uani 1 1 d D U . . .
H88A H 1.341017 0.440986 1.008020 0.395 Uiso 1 1 d R U . . .
H88B H 1.420207 0.461296 1.044700 0.395 Uiso 1 1 d R U . . .
C91 C 1.4323(16) 0.2497(13) 0.9094(11) 0.387(9) Uani 1 1 d D U . . .
H91A H 1.494240 0.246206 0.931578 0.580 Uiso 1 1 d R U . . .
H91B H 1.432470 0.275406 0.866658 0.580 Uiso 1 1 d R U . . .
H91C H 1.391840 0.195286 0.895048 0.580 Uiso 1 1 d R U . . .
C90 C 1.3982(16) 0.2973(8) 0.9640(9) 0.358(7) Uani 1 1 d D U . . .
H90A H 1.347310 0.261017 0.976392 0.430 Uiso 1 1 calc R U . . .
H90B H 1.447782 0.318069 1.008670 0.430 Uiso 1 1 calc R U . . .

loop_
_atom_site_aniso_label
_atom_site_aniso_U_11
_atom_site_aniso_U_22
_atom_site_aniso_U_33
_atom_site_aniso_U_23
_atom_site_aniso_U_13
_atom_site_aniso_U_12
Br1 0.0540(9) 0.1042(14) 0.0857(12) -0.0257(9) 0.0125(8) 0.0267(8)
S2 0.0528(11) 0.0772(14) 0.0622(13) -0.0052(11) 0.0009(9) 0.0149(10)
S3 0.0478(11) 0.0782(15) 0.0681(14) -0.0132(11) 0.0019(10) 0.0134(10)
F5 0.0752(14) 0.196(3) 0.1046(18) -0.0984(18) -0.0097(12) 0.0413(15)
S4 0.0588(12) 0.0823(16) 0.0657(14) -0.0149(12) 0.0029(10) 0.0120(11)
S1 0.0495(11) 0.0777(15) 0.0779(15) -0.0062(12) 0.0011(10) 0.0165(10)
N6 0.048(4) 0.069(4) 0.061(4) -0.006(3) 0.008(3) 0.017(3)
F1 0.106(5) 0.117(5) 0.130(6) 0.007(4) 0.043(4) 0.044(4)
F2 0.069(4) 0.137(6) 0.148(6) 0.021(5) 0.039(4) 0.041(4)
O2 0.073(5) 0.132(7) 0.082(5) -0.025(5) 0.007(4) 0.010(4)
N4 0.051(4) 0.072(5) 0.064(4) -0.015(4) 0.004(3) 0.014(3)
N3 0.048(4) 0.069(4) 0.063(4) -0.004(3) 0.004(3) 0.014(3)
N5 0.055(4) 0.075(5) 0.061(4) -0.010(4) 0.009(3) 0.014(3)
O1 0.069(4) 0.111(6) 0.107(6) -0.026(5) -0.005(4) 0.030(4)
C30 0.049(4) 0.065(5) 0.061(5) -0.004(4) 0.009(4) 0.011(4)
C28 0.051(4) 0.068(5) 0.065(5) 0.000(4) 0.008(4) 0.012(4)
C31 0.049(4) 0.065(5) 0.054(5) -0.002(4) 0.004(4) 0.016(4)
C76 0.046(4) 0.069(5) 0.065(5) -0.011(4) 0.003(4) 0.010(4)
C29 0.046(4) 0.069(5) 0.062(5) -0.002(4) 0.000(4) 0.009(4)
F3 0.234(10) 0.121(6) 0.069(4) -0.014(4) 0.028(5) -0.001(6)
F4 0.225(10) 0.162(8) 0.108(6) -0.024(5) 0.083(6) 0.025(7)
C78 0.052(5) 0.070(5) 0.065(5) -0.011(4) 0.006(4) 0.015(4)
C38 0.051(4) 0.071(5) 0.063(5) -0.011(4) 0.012(4) 0.010(4)
C33 0.049(4) 0.065(5) 0.055(5) -0.005(4) 0.001(4) 0.010(4)
C27 0.057(5) 0.064(5) 0.065(5) 0.005(4) 0.007(4) 0.016(4)
C37 0.049(4) 0.074(6) 0.061(5) -0.006(4) 0.006(4) 0.011(4)
C32 0.046(4) 0.064(5) 0.070(5) -0.003(4) 0.010(4) 0.017(4)
C35 0.058(5) 0.063(5) 0.054(5) -0.001(4) 0.006(4) 0.010(4)
C36 0.049(4) 0.065(5) 0.060(5) -0.003(4) 0.005(4) 0.011(4)
C79 0.050(4) 0.070(5) 0.065(5) -0.015(4) 0.000(4) 0.010(4)
C77 0.046(4) 0.068(5) 0.061(5) -0.009(4) -0.002(4) 0.014(4)
C80 0.059(5) 0.081(6) 0.071(6) -0.006(5) -0.001(4) 0.014(5)
C34 0.044(4) 0.068(5) 0.065(5) -0.010(4) 0.009(4) 0.007(4)
C15 0.054(5) 0.066(5) 0.066(5) 0.000(4) -0.001(4) 0.010(4)
C39 0.050(5) 0.086(6) 0.074(6) -0.017(5) 0.009(4) 0.014(4)
C92 0.058(5) 0.088(7) 0.058(5) -0.010(5) -0.001(4) 0.009(5)
C5 0.056(5) 0.087(7) 0.091(7) 0.023(6) 0.018(5) 0.021(5)
C16 0.072(5) 0.128(7) 0.074(5) -0.014(5) 0.003(4) 0.031(5)
C7 0.053(5) 0.083(6) 0.086(7) 0.008(5) 0.008(5) 0.016(5)
C6 0.053(5) 0.104(8) 0.100(8) 0.020(6) 0.011(5) 0.020(5)
C14 0.050(5) 0.077(6) 0.078(6) 0.002(5) 0.001(4) 0.011(4)
C43 0.197(8) 0.158(8) 0.206(9) 0.016(7) 0.096(7) 0.113(7)
C101 0.098(8) 0.090(7) 0.066(6) -0.009(5) 0.015(6) 0.008(6)
C1 0.062(6) 0.097(8) 0.108(9) 0.017(7) 0.021(6) 0.027(6)
C13 0.055(5) 0.071(6) 0.076(6) 0.008(5) 0.005(4) 0.006(4)
C2 0.094(8) 0.100(8) 0.102(8) 0.017(7) 0.043(7) 0.040(7)
C8 0.053(5) 0.072(6) 0.081(6) 0.003(5) 0.001(4) 0.014(4)
C9 0.057(5) 0.086(7) 0.085(7) 0.007(5) 0.007(5) 0.019(5)
C17 0.084(5) 0.145(6) 0.081(4) -0.015(5) 0.008(4) 0.034(4)
C42 0.053(5) 0.110(8) 0.068(6) -0.025(5) 0.004(4) 0.015(5)
C40 0.061(5) 0.101(7) 0.074(6) -0.013(5) 0.014(5) 0.018(5)
C60 0.098(5) 0.153(7) 0.129(6) -0.013(6) 0.064(5) 0.059(5)
C10 0.046(5) 0.115(9) 0.097(8) -0.003(7) 0.006(5) 0.014(5)
C4 0.054(5) 0.086(7) 0.084(7) 0.017(5) 0.011(5) 0.017(5)
C94 0.077(6) 0.092(7) 0.059(6) -0.012(5) -0.005(5) 0.006(5)
C93 0.069(6) 0.083(7) 0.084(7) -0.010(5) 0.005(5) 0.007(5)
C41 0.066(6) 0.111(8) 0.083(7) -0.031(6) 0.008(5) 0.019(6)
C100 0.127(10) 0.084(7) 0.071(7) -0.004(6) 0.026(7) 0.011(7)
C70 0.107(5) 0.169(7) 0.145(5) 0.004(5) 0.073(5) 0.051(5)
C3 0.073(6) 0.093(8) 0.094(8) 0.012(6) 0.020(6) 0.021(6)
C81 0.090(6) 0.198(10) 0.168(9) -0.047(8) -0.005(6) 0.093(6)
C12 0.062(7) 0.150(12) 0.102(9) -0.033(8) -0.011(6) 0.027(7)
N2 0.067(6) 0.196(13) 0.153(11) -0.069(10) -0.010(7) 0.023(7)
N8 0.138(9) 0.109(8) 0.107(8) -0.023(6) -0.052(7) 0.019(7)
C99 0.118(9) 0.079(7) 0.064(6) -0.006(5) 0.003(6) 0.002(6)
N1 0.071(7) 0.202(13) 0.128(9) -0.024(9) -0.008(6) 0.030(7)
C96 0.081(8) 0.117(10) 0.094(9) -0.021(7) -0.024(7) 0.017(7)
C98 0.112(10) 0.098(9) 0.111(10) -0.020(8) -0.033(8) 0.021(7)
C105 0.138(11) 0.090(8) 0.069(7) 0.000(6) 0.003(7) -0.005(8)
C104 0.183(16) 0.098(9) 0.061(7) -0.019(6) 0.024(9) -0.014(10)
C71 0.116(6) 0.174(7) 0.153(6) 0.007(6) 0.069(5) 0.046(5)
C11 0.062(7) 0.152(12) 0.102(9) -0.012(8) 0.003(6) 0.025(7)
C95 0.098(8) 0.085(7) 0.072(7) -0.007(5) -0.001(6) 0.003(6)
C18 0.111(5) 0.174(7) 0.099(5) -0.018(5) 0.014(5) 0.034(5)
N7 0.071(7) 0.252(17) 0.166(13) -0.095(12) 0.004(8) 0.006(9)
C102 0.143(11) 0.114(10) 0.076(7) -0.010(7) 0.040(8) 0.004(8)
C61 0.113(5) 0.169(6) 0.145(5) -0.010(5) 0.075(4) 0.051(4)
C103 0.171(15) 0.106(10) 0.084(9) -0.006(8) 0.049(10) 0.023(10)
C72 0.128(6) 0.185(8) 0.165(6) 0.015(6) 0.066(6) 0.036(5)
C97 0.076(9) 0.167(14) 0.117(12) -0.055(11) -0.019(8) 0.009(9)
C82 0.107(6) 0.209(9) 0.190(8) -0.044(7) -0.001(6) 0.097(6)
C62 0.136(6) 0.194(7) 0.165(6) -0.020(5) 0.087(5) 0.046(5)
C19 0.150(6) 0.205(7) 0.124(6) -0.022(6) 0.020(6) 0.034(6)
C73 0.148(7) 0.202(8) 0.185(7) 0.012(7) 0.060(6) 0.021(6)
C83 0.140(6) 0.230(10) 0.213(8) -0.033(7) 0.003(6) 0.096(7)
C46 0.288(9) 0.253(9) 0.313(9) 0.034(8) 0.083(8) 0.101(8)
C84 0.173(7) 0.251(10) 0.235(9) -0.027(8) 0.010(7) 0.096(7)
C52 0.279(9) 0.242(9) 0.283(9) 0.018(7) 0.089(8) 0.098(8)
C20 0.190(7) 0.231(8) 0.153(6) -0.028(6) 0.027(6) 0.035(6)
C64 0.191(7) 0.244(8) 0.211(8) -0.038(7) 0.090(6) 0.042(6)
C85 0.207(8) 0.272(10) 0.256(9) -0.021(8) 0.017(8) 0.095(8)
C86 0.243(8) 0.291(11) 0.279(10) -0.023(9) 0.026(8) 0.093(8)
F5A 0.0540(9) 0.1042(14) 0.0857(12) -0.0257(9) 0.0125(8) 0.0267(8)
Br1A 0.0752(14) 0.196(3) 0.1046(18) -0.0984(18) -0.0097(12) 0.0413(15)
C21 0.232(8) 0.252(9) 0.178(7) -0.034(7) 0.032(7) 0.034(7)
C23 0.292(10) 0.292(10) 0.218(9) -0.041(8) 0.041(9) 0.034(8)
C26 0.341(14) 0.332(15) 0.250(14) -0.048(13) 0.043(14) 0.023(13)
C55 0.369(11) 0.360(11) 0.390(10) 0.046(8) 0.090(8) 0.111(8)
C50 0.400(13) 0.385(13) 0.388(13) 0.055(10) 0.104(10) 0.083(10)
C53 0.314(10) 0.287(9) 0.325(9) 0.028(8) 0.083(8) 0.105(8)
C48 0.379(10) 0.347(11) 0.375(11) 0.057(8) 0.080(8) 0.084(8)
C45 0.246(8) 0.206(8) 0.253(8) 0.020(6) 0.088(6) 0.096(7)
C54 0.342(10) 0.325(10) 0.358(10) 0.035(8) 0.087(8) 0.110(8)
C51 0.43(2) 0.388(19) 0.43(2) 0.068(17) 0.109(17) 0.058(17)
C49 0.400(11) 0.377(12) 0.394(11) 0.061(9) 0.090(9) 0.084(9)
C47 0.343(10) 0.310(10) 0.354(10) 0.049(8) 0.075(8) 0.087(8)
C56 0.399(12) 0.400(11) 0.418(11) 0.058(9) 0.099(9) 0.105(8)
C57 0.426(12) 0.427(12) 0.444(12) 0.067(9) 0.112(9) 0.108(9)
C59 0.48(2) 0.46(2) 0.52(2) 0.092(18) 0.104(17) 0.129(17)
C63 0.164(6) 0.223(8) 0.187(7) -0.026(6) 0.090(6) 0.044(6)
C65 0.210(8) 0.265(9) 0.232(9) -0.044(7) 0.086(7) 0.043(7)
C66 0.226(9) 0.281(10) 0.251(9) -0.048(8) 0.080(7) 0.043(8)
C74 0.167(8) 0.216(9) 0.206(8) 0.012(8) 0.059(7) 0.011(7)
C68 0.247(10) 0.300(12) 0.278(11) -0.056(9) 0.069(9) 0.041(9)
C67 0.238(9) 0.293(11) 0.266(10) -0.052(9) 0.074(8) 0.043(8)
C69 0.267(14) 0.320(15) 0.301(14) -0.067(13) 0.052(12) 0.032(13)
C75 0.202(12) 0.243(13) 0.246(12) 0.011(11) 0.050(11) -0.003(11)
C58 0.449(14) 0.446(13) 0.471(13) 0.071(10) 0.111(10) 0.111(10)
C22 0.266(9) 0.273(10) 0.200(8) -0.037(7) 0.038(8) 0.035(8)
C24 0.309(10) 0.306(11) 0.231(9) -0.042(9) 0.044(10) 0.034(9)
C25 0.320(11) 0.314(12) 0.240(10) -0.043(10) 0.044(10) 0.032(10)
C87 0.278(9) 0.308(12) 0.298(10) -0.028(9) 0.035(9) 0.091(9)
C89 0.323(11) 0.336(13) 0.337(12) -0.038(11) 0.034(10) 0.095(11)
C88 0.306(10) 0.324(12) 0.319(11) -0.034(10) 0.036(9) 0.092(10)
C91 0.358(15) 0.366(17) 0.376(16) -0.058(15) 0.032(14) 0.094(14)
C90 0.335(11) 0.346(14) 0.349(13) -0.042(12) 0.035(11) 0.096(12)

loop_
_atom_type_symbol
_atom_type_description
_atom_type_scat_dispersion_real
_atom_type_scat_dispersion_imag
_atom_type_scat_source
C C 0.0137 0.0067 'International Tables Vol C Tables 4.2.6.8 and 6.1.1.4'
H H 0.0000 0.0000 'International Tables Vol C Tables 4.2.6.8 and 6.1.1.4'
Br Br -0.9338 1.0006 'International Tables Vol C Tables 4.2.6.8 and 6.1.1.4'
F F 0.0583 0.0400 'International Tables Vol C Tables 4.2.6.8 and 6.1.1.4'
N N 0.0241 0.0134 'International Tables Vol C Tables 4.2.6.8 and 6.1.1.4'
O O 0.0389 0.0241 'International Tables Vol C Tables 4.2.6.8 and 6.1.1.4'
S S 0.2925 0.4295 'International Tables Vol C Tables 4.2.6.8 and 6.1.1.4'

loop_
_geom_angle_atom_site_label_1
_geom_angle_atom_site_label_2
_geom_angle_atom_site_label_3
_geom_angle
_geom_angle_site_symmetry_1
_geom_angle_site_symmetry_3
_geom_angle_publ_flag
C30 S2 C27 89.4(4) . . ?
C77 S3 C79 89.1(4) . . ?
C78 S4 C92 90.9(4) . . ?
C28 S1 C14 90.7(4) . . ?
C35 N6 C38 114.3(7) . . ?
C76 N4 C33 106.9(6) . . ?
C76 N4 C60 120.5(8) . . ?
C33 N4 C60 130.9(8) . . ?
C29 N3 C43 121.2(9) . . ?
C32 N3 C29 106.2(6) . . ?
C32 N3 C43 128.5(9) . . ?
C36 N5 C37 115.1(7) . . ?
C31 C30 S2 139.2(6) . . ?
C29 C30 S2 113.6(6) . . ?
C29 C30 C31 107.2(7) . . ?
C29 C28 S1 136.9(7) . . ?
C27 C28 S1 111.4(6) . . ?
C27 C28 C29 111.6(7) . . ?
C30 C31 C32 107.8(7) . . ?
C30 C31 C36 129.6(7) . . ?
C32 C31 C36 122.6(7) . . ?
N4 C76 C78 135.5(8) . . ?
C77 C76 N4 110.3(7) . . ?
C77 C76 C78 114.2(7) . . ?
C30 C29 N3 110.0(7) . . ?
C30 C29 C28 112.8(7) . . ?
C28 C29 N3 137.2(8) . . ?
C76 C78 S4 137.1(7) . . ?
C79 C78 S4 112.5(6) . . ?
C79 C78 C76 110.4(7) . . ?
N6 C38 C37 122.1(7) . . ?
N6 C38 C39 118.3(7) . . ?
C39 C38 C37 119.6(7) . . ?
N4 C33 C32 133.1(7) . . ?
N4 C33 C34 108.3(7) . . ?
C32 C33 C34 118.6(7) . . ?
C28 C27 S2 112.6(6) . . ?
C15 C27 S2 131.4(6) . . ?
C15 C27 C28 115.9(7) . . ?
N5 C37 C38 122.7(7) . . ?
N5 C37 C42 118.0(7) . . ?
C42 C37 C38 119.3(8) . . ?
N3 C32 C31 108.6(7) . . ?
N3 C32 C33 132.5(7) . . ?
C31 C32 C33 118.9(7) . . ?
N6 C35 C36 123.0(7) . . ?
N6 C35 C34 118.9(7) . . ?
C36 C35 C34 117.9(7) . . ?
N5 C36 C31 118.7(7) . . ?
N5 C36 C35 122.7(7) . . ?
C35 C36 C31 118.6(7) . . ?
C78 C79 S3 113.1(6) . . ?
C80 C79 S3 132.8(7) . . ?
C80 C79 C78 114.1(7) . . ?
C76 C77 S3 113.2(6) . . ?
C76 C77 C34 108.2(7) . . ?
C34 C77 S3 138.6(7) . . ?
C79 C80 C92 110.2(7) . . ?
C79 C80 C81 123.0(9) . . ?
C92 C80 C81 126.8(9) . . ?
C33 C34 C35 122.7(7) . . ?
C77 C34 C33 106.1(7) . . ?
C77 C34 C35 131.1(7) . . ?
C27 C15 C16 123.9(8) . . ?
C27 C15 C14 110.1(6) . . ?
C14 C15 C16 125.8(8) . . ?
C38 C39 H39 119.7 . . ?
C40 C39 C38 120.7(8) . . ?
C40 C39 H39 119.7 . . ?
C80 C92 S4 112.1(6) . . ?
C93 C92 S4 126.8(8) . . ?
C93 C92 C80 121.0(8) . . ?
C6 C5 C7 131.7(10) . . ?
C6 C5 C4 119.6(10) . . ?
C4 C5 C7 108.7(8) . . ?
C15 C16 H16A 108.9 . . ?
C15 C16 H16B 108.9 . . ?
H16A C16 H16B 107.7 . . ?
C17 C16 C15 113.3(5) . . ?
C17 C16 H16A 108.9 . . ?
C17 C16 H16B 108.9 . . ?
C8 C7 C5 106.9(8) . . ?
C10 C7 C5 123.9(9) . . ?
C10 C7 C8 129.1(9) . . ?
C5 C6 H6 121.2 . . ?
C1 C6 C5 117.6(10) . . ?
C1 C6 H6 121.2 . . ?
C15 C14 S1 111.9(6) . . ?
C13 C14 S1 127.0(7) . . ?
C13 C14 C15 121.1(8) . . ?
N3 C43 H43A 106.4 . . ?
N3 C43 H43B 114.8 . . ?
H43A C43 H43B 88.5 . . ?
C45 C43 N3 119.9(14) . . ?
C45 C43 H43A 107.4 . . ?
C45 C43 H43B 114.2 . . ?
O2 C101 C94 129.4(9) . . ?
O2 C101 C100 124.9(11) . . ?
C94 C101 C100 105.6(10) . . ?
C6 C1 F2 118.7(10) . . ?
C6 C1 C2 122.9(10) . . ?
C2 C1 F2 118.4(10) . . ?
C14 C13 H13 112.4 . . ?
C8 C13 C14 135.3(9) . . ?
C8 C13 H13 112.4 . . ?
F1 C2 C3 118.5(11) . . ?
C1 C2 F1 118.7(10) . . ?
C1 C2 C3 122.9(10) . . ?
C7 C8 C9 106.8(8) . . ?
C13 C8 C7 126.5(9) . . ?
C13 C8 C9 126.6(8) . . ?
O1 C9 C8 126.6(9) . . ?
O1 C9 C4 126.1(9) . . ?
C4 C9 C8 107.3(8) . . ?
C16 C17 H17A 109.0 . . ?
C16 C17 H17B 109.0 . . ?
C16 C17 C18 112.8(5) . . ?
H17A C17 H17B 107.8 . . ?
C18 C17 H17A 109.0 . . ?
C18 C17 H17B 109.0 . . ?
C37 C42 H42 119.7 . . ?
C41 C42 C37 120.7(8) . . ?
C41 C42 H42 119.7 . . ?
C39 C40 Br1 120.8(7) . . ?
C39 C40 C41 119.7(8) . . ?
C39 C40 F5A 120.8(7) . . ?
C41 C40 Br1 119.5(7) . . ?
C41 C40 F5A 119.5(7) . . ?
N4 C60 H60A 109.1 . . ?
N4 C60 H60B 106.9 . . ?
N4 C60 C61 118.1(9) . . ?
H60A C60 H60B 91.9 . . ?
C61 C60 H60A 119.8 . . ?
C61 C60 H60B 107.0 . . ?
C7 C10 C12 125.1(9) . . ?
C7 C10 C11 125.8(10) . . ?
C11 C10 C12 109.2(10) . . ?
C5 C4 C9 110.2(9) . . ?
C5 C4 C3 123.5(9) . . ?
C3 C4 C9 126.4(9) . . ?
C93 C94 C101 126.0(9) . . ?
C93 C94 C95 125.2(10) . . ?
C95 C94 C101 108.7(9) . . ?
C92 C93 H93 113.2 . . ?
C94 C93 C92 133.5(10) . . ?
C94 C93 H93 113.2 . . ?
C42 C41 F5 121.1(7) . . ?
C42 C41 C40 120.0(8) . . ?
C42 C41 Br1A 121.1(7) . . ?
C40 C41 F5 119.0(7) . . ?
C40 C41 Br1A 119.0(7) . . ?
C99 C100 C101 110.2(11) . . ?
C102 C100 C101 126.0(12) . . ?
C102 C100 C99 123.7(11) . . ?
H70A C70 H70B 107.6 . . ?
C71 C70 H70A 108.6 . . ?
C71 C70 H70B 108.6 . . ?
C61 C70 H70A 108.6 . . ?
C61 C70 H70B 108.6 . . ?
C61 C70 C71 114.8(5) . . ?
C2 C3 C4 113.6(10) . . ?
C2 C3 H3 123.2 . . ?
C4 C3 H3 123.2 . . ?
C80 C81 H81A 109.0 . . ?
C80 C81 H81B 109.0 . . ?
C80 C81 C82 112.8(5) . . ?
H81A C81 H81B 107.8 . . ?
C82 C81 H81A 109.0 . . ?
C82 C81 H81B 109.0 . . ?
N2 C12 C10 176.6(19) . . ?
C100 C99 C105 119.4(12) . . ?
C100 C99 C95 109.3(9) . . ?
C105 C99 C95 131.3(12) . . ?
C95 C96 C98 122.2(12) . . ?
C95 C96 C97 126.8(10) . . ?
C97 C96 C98 110.8(11) . . ?
N8 C98 C96 177.9(18) . . ?
C99 C105 H105 121.7 . . ?
C104 C105 C99 116.6(13) . . ?
C104 C105 H105 121.7 . . ?
F3 C104 C105 119.1(16) . . ?
C103 C104 F3 117.7(16) . . ?
C103 C104 C105 123.0(12) . . ?
C70 C71 H71A 109.1 . . ?
C70 C71 H71B 109.1 . . ?
C70 C71 C72 112.5(5) . . ?
H71A C71 H71B 107.8 . . ?
C72 C71 H71A 109.1 . . ?
C72 C71 H71B 109.1 . . ?
N1 C11 C10 178.0(16) . . ?
C94 C95 C99 105.9(10) . . ?
C96 C95 C94 127.2(11) . . ?
C96 C95 C99 126.8(10) . . ?
C17 C18 H18A 109.1 . . ?
C17 C18 H18B 109.1 . . ?
H18A C18 H18B 107.8 . . ?
C19 C18 C17 112.7(5) . . ?
C19 C18 H18A 109.1 . . ?
C19 C18 H18B 109.1 . . ?
C100 C102 H102 122.9 . . ?
C100 C102 C103 114.2(14) . . ?
C103 C102 H102 122.9 . . ?
C60 C61 H61 104.0 . . ?
C60 C61 C62 111.0(9) . . ?
C70 C61 C60 112.4(8) . . ?
C70 C61 H61 104.0 . . ?
C70 C61 C62 119.6(10) . . ?
C62 C61 H61 104.0 . . ?
F4 C103 C102 117.5(15) . . ?
C104 C103 F4 119.5(13) . . ?
C104 C103 C102 122.8(14) . . ?
C71 C72 H72A 108.8 . . ?
C71 C72 H72B 108.8 . . ?
H72A C72 H72B 107.7 . . ?
C73 C72 C71 113.9(5) . . ?
C73 C72 H72A 108.8 . . ?
C73 C72 H72B 108.8 . . ?
N7 C97 C96 178(2) . . ?
C81 C82 H82A 109.2 . . ?
C81 C82 H82B 109.2 . . ?
H82A C82 H82B 107.9 . . ?
C83 C82 C81 111.9(5) . . ?
C83 C82 H82A 109.2 . . ?
C83 C82 H82B 109.2 . . ?
C61 C62 H62A 108.6 . . ?
C61 C62 H62B 108.6 . . ?
C61 C62 C63 114.5(5) . . ?
H62A C62 H62B 107.6 . . ?
C63 C62 H62A 108.6 . . ?
C63 C62 H62B 108.6 . . ?
C18 C19 H19A 108.8 . . ?
C18 C19 H19B 108.8 . . ?
H19A C19 H19B 107.6 . . ?
C20 C19 C18 114.0(5) . . ?
C20 C19 H19A 108.8 . . ?
C20 C19 H19B 108.8 . . ?
C72 C73 H73A 108.8 . . ?
C72 C73 H73B 108.8 . . ?
C72 C73 C74 113.8(5) . . ?
H73A C73 H73B 107.7 . . ?
C74 C73 H73A 108.8 . . ?
C74 C73 H73B 108.8 . . ?
C82 C83 H83A 108.8 . . ?
C82 C83 H83B 108.8 . . ?
C82 C83 C84 113.6(5) . . ?
H83A C83 H83B 107.7 . . ?
C84 C83 H83A 108.8 . . ?
C84 C83 H83B 108.8 . . ?
H46A C46 H46B 107.7 . . ?
C45 C46 H46A 108.9 . . ?
C45 C46 H46B 108.9 . . ?
C45 C46 C47 113.4(5) . . ?
C47 C46 H46A 108.9 . . ?
C47 C46 H46B 108.9 . . ?
C83 C84 H84A 109.2 . . ?
C83 C84 H84B 109.2 . . ?
C83 C84 C85 111.9(5) . . ?
H84A C84 H84B 107.9 . . ?
C85 C84 H84A 109.2 . . ?
C85 C84 H84B 109.2 . . ?
H52A C52 H52B 122.0 . . ?
C53 C52 H52A 101.6 . . ?
C53 C52 H52B 110.5 . . ?
C53 C52 C45 113.1(5) . . ?
C45 C52 H52A 100.1 . . ?
C45 C52 H52B 109.1 . . ?
C19 C20 H20A 108.7 . . ?
C19 C20 H20B 108.7 . . ?
C19 C20 C21 114.2(5) . . ?
H20A C20 H20B 107.6 . . ?
C21 C20 H20A 108.7 . . ?
C21 C20 H20B 108.7 . . ?
H64A C64 H64B 107.8 . . ?
C63 C64 H64A 109.1 . . ?
C63 C64 H64B 109.1 . . ?
C65 C64 H64A 109.1 . . ?
C65 C64 H64B 109.1 . . ?
C65 C64 C63 112.5(5) . . ?
C84 C85 H85A 108.9 . . ?
C84 C85 H85B 108.9 . . ?
H85A C85 H85B 107.7 . . ?
C86 C85 C84 113.3(5) . . ?
C86 C85 H85A 108.9 . . ?
C86 C85 H85B 108.9 . . ?
C85 C86 H86A 98.7 . . ?
C85 C86 H86B 108.6 . . ?
C85 C86 C87 113.3(5) . . ?
H86A C86 H86B 91.4 . . ?
C87 C86 H86A 132.7 . . ?
C87 C86 H86B 108.9 . . ?
C20 C21 H21A 107.8 . . ?
C20 C21 H21B 111.4 . . ?
C20 C21 C22 112.2(5) . . ?
H21A C21 H21B 98.6 . . ?
C22 C21 H21A 108.3 . . ?
C22 C21 H21B 117.2 . . ?
H23A C23 H23B 88.6 . . ?
C22 C23 H23A 100.4 . . ?
C22 C23 H23B 104.5 . . ?
C22 C23 C24 112.7(5) . . ?
C24 C23 H23A 138.9 . . ?
C24 C23 H23B 105.1 . . ?
H26A C26 H26B 109.5 . . ?
H26A C26 H26C 109.5 . . ?
H26B C26 H26C 109.4 . . ?
C25 C26 H26A 109.1 . . ?
C25 C26 H26B 110.8 . . ?
C25 C26 H26C 108.5 . . ?
H55A C55 H55B 107.8 . . ?
C54 C55 H55A 109.1 . . ?
C54 C55 H55B 109.1 . . ?
C54 C55 C56 112.7(5) . . ?
C56 C55 H55A 109.1 . . ?
C56 C55 H55B 109.1 . . ?
H50A C50 H50B 107.8 . . ?
C51 C50 H50A 108.9 . . ?
C51 C50 H50B 108.9 . . ?
C49 C50 H50A 108.9 . . ?
C49 C50 H50B 108.9 . . ?
C49 C50 C51 113.2(6) . . ?
C52 C53 H53A 109.0 . . ?
C52 C53 H53B 109.0 . . ?
C52 C53 C54 113.0(5) . . ?
H53A C53 H53B 107.8 . . ?
C54 C53 H53A 109.0 . . ?
C54 C53 H53B 109.0 . . ?
H48A C48 H48B 91.8 . . ?
C49 C48 H48A 104.7 . . ?
C49 C48 H48B 118.0 . . ?
C49 C48 C47 112.7(5) . . ?
C47 C48 H48A 105.3 . . ?
C47 C48 H48B 119.6 . . ?
C43 C45 C46 115.4(15) . . ?
C43 C45 C52 111.1(17) . . ?
C43 C45 H45 103.3 . . ?
C46 C45 C52 118.1(14) . . ?
C46 C45 H45 103.3 . . ?
C52 C45 H45 103.3 . . ?
C55 C54 H54A 110.0 . . ?
C55 C54 H54B 110.0 . . ?
C53 C54 C55 108.3(12) . . ?
C53 C54 H54A 110.0 . . ?
C53 C54 H54B 110.0 . . ?
H54A C54 H54B 108.4 . . ?
C50 C51 H51A 109.5 . . ?
C50 C51 H51B 109.5 . . ?
C50 C51 H51C 109.5 . . ?
H51A C51 H51B 109.5 . . ?
H51A C51 H51C 109.5 . . ?
H51B C51 H51C 109.5 . . ?
C50 C49 C48 113.6(6) . . ?
C50 C49 H49A 108.9 . . ?
C50 C49 H49B 108.9 . . ?
C48 C49 H49A 108.9 . . ?
C48 C49 H49B 108.9 . . ?
H49A C49 H49B 107.7 . . ?
C46 C47 C48 112.7(5) . . ?
C46 C47 H47A 109.0 . . ?
C46 C47 H47B 109.0 . . ?
C48 C47 H47A 109.0 . . ?
C48 C47 H47B 109.0 . . ?
H47A C47 H47B 107.8 . . ?
C55 C56 H56A 109.0 . . ?
C55 C56 H56B 109.0 . . ?
H56A C56 H56B 107.8 . . ?
C57 C56 C55 112.9(5) . . ?
C57 C56 H56A 109.0 . . ?
C57 C56 H56B 109.0 . . ?
C56 C57 H57A 109.0 . . ?
C56 C57 H57B 109.0 . . ?
H57A C57 H57B 107.8 . . ?
C58 C57 C56 112.8(5) . . ?
C58 C57 H57A 109.0 . . ?
C58 C57 H57B 109.0 . . ?
H59A C59 H59B 109.5 . . ?
H59A C59 H59C 109.5 . . ?
H59B C59 H59C 109.5 . . ?
C58 C59 H59A 115.9 . . ?
C58 C59 H59B 109.3 . . ?
C58 C59 H59C 102.9 . . ?
C62 C63 C64 112.2(5) . . ?
C62 C63 H63A 109.2 . . ?
C62 C63 H63B 109.2 . . ?
C64 C63 H63A 109.2 . . ?
C64 C63 H63B 109.2 . . ?
H63A C63 H63B 107.9 . . ?
C64 C65 H65A 108.5 . . ?
C64 C65 H65B 108.2 . . ?
C64 C65 C66 113.5(5) . . ?
H65A C65 H65B 92.2 . . ?
C66 C65 H65A 109.8 . . ?
C66 C65 H65B 122.1 . . ?
C65 C66 H66A 113.8 . . ?
C65 C66 H66B 107.9 . . ?
H66A C66 H66B 98.8 . . ?
C67 C66 C65 112.9(5) . . ?
C67 C66 H66A 114.6 . . ?
C67 C66 H66B 107.5 . . ?
C73 C74 H74A 109.0 . . ?
C73 C74 H74B 109.0 . . ?
C73 C74 C75 113.0(5) . . ?
H74A C74 H74B 107.8 . . ?
C75 C74 H74A 109.0 . . ?
C75 C74 H74B 109.0 . . ?
H68A C68 H68B 107.8 . . ?
C67 C68 H68A 109.0 . . ?
C67 C68 H68B 109.0 . . ?
C67 C68 C69 113.0(5) . . ?
C69 C68 H68A 109.0 . . ?
C69 C68 H68B 109.0 . . ?
C66 C67 H67A 108.9 . . ?
C66 C67 H67B 108.9 . . ?
C68 C67 C66 113.5(5) . . ?
C68 C67 H67A 108.9 . . ?
C68 C67 H67B 108.9 . . ?
H67A C67 H67B 107.7 . . ?
C68 C69 H69A 109.5 . . ?
C68 C69 H69B 109.5 . . ?
C68 C69 H69C 109.5 . . ?
H69A C69 H69B 109.5 . . ?
H69A C69 H69C 109.5 . . ?
H69B C69 H69C 109.5 . . ?
C74 C75 H75A 109.6 . . ?
C74 C75 H75B 109.0 . . ?
C74 C75 H75C 109.6 . . ?
H75A C75 H75B 103.7 . . ?
H75A C75 H75C 121.9 . . ?
H75B C75 H75C 102.0 . . ?
C57 C58 C59 113.0(5) . . ?
C57 C58 H58A 109.0 . . ?
C57 C58 H58B 109.0 . . ?
C59 C58 H58A 109.0 . . ?
C59 C58 H58B 109.0 . . ?
H58A C58 H58B 107.8 . . ?
C21 C22 H22A 109.3 . . ?
C21 C22 H22B 109.3 . . ?
C23 C22 C21 111.7(5) . . ?
C23 C22 H22A 109.3 . . ?
C23 C22 H22B 109.3 . . ?
H22A C22 H22B 107.9 . . ?
C23 C24 H24A 109.1 . . ?
C23 C24 H24B 109.1 . . ?
C23 C24 C25 112.3(5) . . ?
H24A C24 H24B 107.9 . . ?
C25 C24 H24A 109.1 . . ?
C25 C24 H24B 109.1 . . ?
C26 C25 C24 112.7(5) . . ?
C26 C25 H25A 109.0 . . ?
C26 C25 H25B 109.0 . . ?
C24 C25 H25A 109.0 . . ?
C24 C25 H25B 109.1 . . ?
H25A C25 H25B 107.8 . . ?
C86 C87 H87A 119.3 . . ?
C86 C87 H87B 88.9 . . ?
C86 C87 C88 112.8(5) . . ?
H87A C87 H87B 109.1 . . ?
C88 C87 H87A 120.9 . . ?
C88 C87 H87B 97.6 . . ?
H89A C89 H89B 79.1 . . ?
C88 C89 H89A 110.5 . . ?
C88 C89 H89B 98.5 . . ?
C88 C89 C90 112.4(5) . . ?
C90 C89 H89A 119.2 . . ?
C90 C89 H89B 132.1 . . ?
C87 C88 H88A 103.0 . . ?
C87 C88 H88B 106.4 . . ?
C89 C88 C87 112.6(5) . . ?
C89 C88 H88A 98.8 . . ?
C89 C88 H88B 140.8 . . ?
H88A C88 H88B 76.7 . . ?
H91A C91 H91B 109.4 . . ?
H91A C91 H91C 109.5 . . ?
H91B C91 H91C 109.5 . . ?
C90 C91 H91A 109.1 . . ?
C90 C91 H91B 111.1 . . ?
C90 C91 H91C 108.2 . . ?
C89 C90 C91 112.0(5) . . ?
C89 C90 H90A 109.2 . . ?
C89 C90 H90B 109.2 . . ?
C91 C90 H90A 109.2 . . ?
C91 C90 H90B 109.2 . . ?
H90A C90 H90B 107.9 . . ?

loop_
_geom_bond_atom_site_label_1
_geom_bond_atom_site_label_2
_geom_bond_distance
_geom_bond_site_symmetry_2
_geom_bond_publ_flag
Br1 C40 1.824(9) . ?
S2 C30 1.716(8) . ?
S2 C27 1.761(9) . ?
S3 C79 1.770(8) . ?
S3 C77 1.744(8) . ?
F5 C41 1.817(9) . ?
S4 C78 1.698(8) . ?
S4 C92 1.745(9) . ?
S1 C28 1.729(8) . ?
S1 C14 1.770(9) . ?
N6 C38 1.365(9) . ?
N6 C35 1.341(10) . ?
F1 C2 1.362(12) . ?
F2 C1 1.369(11) . ?
O2 C101 1.191(12) . ?
N4 C76 1.384(10) . ?
N4 C33 1.393(9) . ?
N4 C60 1.462(11) . ?
N3 C29 1.403(10) . ?
N3 C32 1.401(10) . ?
N3 C43 1.478(14) . ?
N5 C37 1.350(10) . ?
N5 C36 1.329(10) . ?
O1 C9 1.212(11) . ?
C30 C31 1.398(10) . ?
C30 C29 1.391(11) . ?
C28 C29 1.395(11) . ?
C28 C27 1.394(11) . ?
C31 C32 1.412(10) . ?
C31 C36 1.455(11) . ?
C76 C78 1.418(11) . ?
C76 C77 1.364(11) . ?
F3 C104 1.359(12) . ?
F4 C103 1.371(16) . ?
C78 C79 1.398(11) . ?
C38 C37 1.410(11) . ?
C38 C39 1.396(11) . ?
C33 C32 1.425(11) . ?
C33 C34 1.425(11) . ?
C27 C15 1.387(11) . ?
C37 C42 1.401(11) . ?
C35 C36 1.416(11) . ?
C35 C34 1.451(11) . ?
C79 C80 1.391(11) . ?
C77 C34 1.406(10) . ?
C80 C92 1.424(12) . ?
C80 C81 1.500(5) . ?
C15 C16 1.500(5) . ?
C15 C14 1.429(12) . ?
C39 H39 0.9500 . ?
C39 C40 1.375(12) . ?
C92 C93 1.406(12) . ?
C5 C7 1.503(13) . ?
C5 C6 1.385(12) . ?
C5 C4 1.386(13) . ?
C16 H16A 0.9900 . ?
C16 H16B 0.9900 . ?
C16 C17 1.499(5) . ?
C7 C8 1.469(12) . ?
C7 C10 1.365(13) . ?
C6 H6 0.9500 . ?
C6 C1 1.348(14) . ?
C14 C13 1.410(11) . ?
C43 H43A 0.9901 . ?
C43 H43B 0.9900 . ?
C43 C45 1.47(2) . ?
C101 C94 1.482(15) . ?
C101 C100 1.496(13) . ?
C1 C2 1.352(15) . ?
C13 H13 0.9500 . ?
C13 C8 1.360(12) . ?
C2 C3 1.397(14) . ?
C8 C9 1.485(13) . ?
C9 C4 1.465(12) . ?
C17 H17A 0.9900 . ?
C17 H17B 0.9900 . ?
C17 C18 1.505(5) . ?
C42 H42 0.9500 . ?
C42 C41 1.372(13) . ?
C40 C41 1.417(13) . ?
C40 F5A 1.824(9) . ?
C60 H60A 0.9899 . ?
C60 H60B 0.9900 . ?
C60 C61 1.490(15) . ?
C10 C12 1.434(16) . ?
C10 C11 1.392(14) . ?
C4 C3 1.401(13) . ?
C94 C93 1.379(13) . ?
C94 C95 1.479(13) . ?
C93 H93 0.9500 . ?
C41 Br1A 1.817(9) . ?
C100 C99 1.392(16) . ?
C100 C102 1.383(16) . ?
C70 H70A 0.9900 . ?
C70 H70B 0.9900 . ?
C70 C71 1.496(5) . ?
C70 C61 1.489(5) . ?
C3 H3 0.9500 . ?
C81 H81A 0.9900 . ?
C81 H81B 0.9900 . ?
C81 C82 1.508(5) . ?
C12 N2 1.154(14) . ?
N8 C98 1.117(13) . ?
C99 C105 1.408(14) . ?
C99 C95 1.501(16) . ?
N1 C11 1.178(13) . ?
C96 C98 1.484(15) . ?
C96 C95 1.364(16) . ?
C96 C97 1.44(2) . ?
C105 H105 0.9500 . ?
C105 C104 1.362(19) . ?
C104 C103 1.35(2) . ?
C71 H71A 0.9900 . ?
C71 H71B 0.9900 . ?
C71 C72 1.502(5) . ?
C18 H18A 0.9900 . ?
C18 H18B 0.9900 . ?
C18 C19 1.499(5) . ?
N7 C97 1.124(17) . ?
C102 H102 0.9500 . ?
C102 C103 1.401(17) . ?
C61 H61 1.0000 . ?
C61 C62 1.495(5) . ?
C72 H72A 0.9900 . ?
C72 H72B 0.9900 . ?
C72 C73 1.493(5) . ?
C82 H82A 0.9900 . ?
C82 H82B 0.9900 . ?
C82 C83 1.499(5) . ?
C62 H62A 0.9900 . ?
C62 H62B 0.9900 . ?
C62 C63 1.496(5) . ?
C19 H19A 0.9900 . ?
C19 H19B 0.9900 . ?
C19 C20 1.492(5) . ?
C73 H73A 0.9900 . ?
C73 H73B 0.9900 . ?
C73 C74 1.495(5) . ?
C83 H83A 0.9900 . ?
C83 H83B 0.9900 . ?
C83 C84 1.500(5) . ?
C46 H46A 0.9900 . ?
C46 H46B 0.9900 . ?
C46 C45 1.494(5) . ?
C46 C47 1.503(5) . ?
C84 H84A 0.9900 . ?
C84 H84B 0.9900 . ?
C84 C85 1.505(5) . ?
C52 H52A 0.9900 . ?
C52 H52B 0.9900 . ?
C52 C53 1.500(4) . ?
C52 C45 1.502(4) . ?
C20 H20A 0.9900 . ?
C20 H20B 0.9900 . ?
C20 C21 1.493(5) . ?
C64 H64A 0.9900 . ?
C64 H64B 0.9900 . ?
C64 C63 1.514(5) . ?
C64 C65 1.497(5) . ?
C85 H85A 0.9900 . ?
C85 H85B 0.9900 . ?
C85 C86 1.491(5) . ?
C86 H86A 0.9900 . ?
C86 H86B 0.9900 . ?
C86 C87 1.495(5) . ?
C21 H21A 0.9901 . ?
C21 H21B 0.9900 . ?
C21 C22 1.511(5) . ?
C23 H23A 0.9900 . ?
C23 H23B 0.9901 . ?
C23 C22 1.501(5) . ?
C23 C24 1.504(5) . ?
C26 H26A 0.9798 . ?
C26 H26B 0.9800 . ?
C26 H26C 0.9796 . ?
C26 C25 1.502(5) . ?
C55 H55A 0.9900 . ?
C55 H55B 0.9900 . ?
C55 C54 1.501(5) . ?
C55 C56 1.502(5) . ?
C50 H50A 0.9900 . ?
C50 H50B 0.9900 . ?
C50 C51 1.500(5) . ?
C50 C49 1.496(5) . ?
C53 H53A 0.9900 . ?
C53 H53B 0.9900 . ?
C53 C54 1.501(4) . ?
C48 H48A 0.9901 . ?
C48 H48B 0.9901 . ?
C48 C49 1.501(5) . ?
C48 C47 1.505(5) . ?
C45 H45 1.0000 . ?
C54 H54A 0.9900 . ?
C54 H54B 0.9900 . ?
C51 H51A 0.9800 . ?
C51 H51B 0.9800 . ?
C51 H51C 0.9800 . ?
C49 H49A 0.9900 . ?
C49 H49B 0.9900 . ?
C47 H47A 0.9900 . ?
C47 H47B 0.9900 . ?
C56 H56A 0.9900 . ?
C56 H56B 0.9900 . ?
C56 C57 1.501(5) . ?
C57 H57A 0.9900 . ?
C57 H57B 0.9900 . ?
C57 C58 1.500(4) . ?
C59 H59A 0.9799 . ?
C59 H59B 0.9802 . ?
C59 H59C 0.9797 . ?
C59 C58 1.501(4) . ?
C63 H63A 0.9900 . ?
C63 H63B 0.9900 . ?
C65 H65A 0.9899 . ?
C65 H65B 0.9899 . ?
C65 C66 1.501(5) . ?
C66 H66A 0.9901 . ?
C66 H66B 0.9899 . ?
C66 C67 1.500(5) . ?
C74 H74A 0.9900 . ?
C74 H74B 0.9900 . ?
C74 C75 1.503(5) . ?
C68 H68A 0.9900 . ?
C68 H68B 0.9900 . ?
C68 C67 1.498(5) . ?
C68 C69 1.502(5) . ?
C67 H67A 0.9900 . ?
C67 H67B 0.9900 . ?
C69 H69A 0.9800 . ?
C69 H69B 0.9800 . ?
C69 H69C 0.9800 . ?
C75 H75A 0.9801 . ?
C75 H75B 0.9799 . ?
C75 H75C 0.9800 . ?
C58 H58A 0.9900 . ?
C58 H58B 0.9900 . ?
C22 H22A 0.9900 . ?
C22 H22B 0.9900 . ?
C24 H24A 0.9900 . ?
C24 H24B 0.9900 . ?
C24 C25 1.504(5) . ?
C25 H25A 0.9900 . ?
C25 H25B 0.9900 . ?
C87 H87A 0.9900 . ?
C87 H87B 0.9900 . ?
C87 C88 1.502(5) . ?
C89 H89A 0.9899 . ?
C89 H89B 0.9902 . ?
C89 C88 1.501(5) . ?
C89 C90 1.505(5) . ?
C88 H88A 0.9900 . ?
C88 H88B 0.9899 . ?
C91 H91A 0.9801 . ?
C91 H91B 0.9801 . ?
C91 H91C 0.9797 . ?
C91 C90 1.507(5) . ?
C90 H90A 0.9900 . ?
C90 H90B 0.9900 . ?

loop_
_geom_torsion_atom_site_label_1
_geom_torsion_atom_site_label_2
_geom_torsion_atom_site_label_3
_geom_torsion_atom_site_label_4
_geom_torsion
_geom_torsion_site_symmetry_1
_geom_torsion_site_symmetry_2
_geom_torsion_site_symmetry_3
_geom_torsion_site_symmetry_4
_geom_torsion_publ_flag
Br1 C40 C41 F5 2.5(15) . . . . ?
Br1 C40 C41 C42 -176.9(10) . . . . ?
S2 C30 C31 C32 -178.1(9) . . . . ?
S2 C30 C31 C36 1.7(18) . . . . ?
S2 C30 C29 N3 179.0(6) . . . . ?
S2 C30 C29 C28 1.3(11) . . . . ?
S2 C27 C15 C16 2.9(13) . . . . ?
S2 C27 C15 C14 176.9(8) . . . . ?
S3 C79 C80 C92 178.9(8) . . . . ?
S3 C79 C80 C81 -2.4(15) . . . . ?
S3 C77 C34 C33 -177.4(9) . . . . ?
S3 C77 C34 C35 6.6(19) . . . . ?
S4 C78 C79 S3 179.3(5) . . . . ?
S4 C78 C79 C80 -2.6(12) . . . . ?
S4 C92 C93 C94 1(2) . . . . ?
S1 C28 C29 N3 0(2) . . . . ?
S1 C28 C29 C30 176.7(8) . . . . ?
S1 C28 C27 S2 -178.9(5) . . . . ?
S1 C28 C27 C15 -1.1(11) . . . . ?
S1 C14 C13 C8 -3.7(18) . . . . ?
N6 C38 C37 N5 1.8(15) . . . . ?
N6 C38 C37 C42 -179.0(9) . . . . ?
N6 C38 C39 C40 179.9(10) . . . . ?
N6 C35 C36 N5 -0.1(15) . . . . ?
N6 C35 C36 C31 -177.9(8) . . . . ?
N6 C35 C34 C33 -176.6(9) . . . . ?
N6 C35 C34 C77 -1.1(16) . . . . ?
F1 C2 C3 C4 179.4(10) . . . . ?
F2 C1 C2 F1 0.2(17) . . . . ?
F2 C1 C2 C3 179.6(10) . . . . ?
O2 C101 C94 C93 -4(2) . . . . ?
O2 C101 C94 C95 177.1(13) . . . . ?
O2 C101 C100 C99 -179.8(12) . . . . ?
O2 C101 C100 C102 -2(2) . . . . ?
N4 C76 C78 S4 0(2) . . . . ?
N4 C76 C78 C79 -179.0(10) . . . . ?
N4 C76 C77 S3 178.1(6) . . . . ?
N4 C76 C77 C34 -3.1(11) . . . . ?
N4 C33 C32 N3 9.4(18) . . . . ?
N4 C33 C32 C31 -171.1(9) . . . . ?
N4 C33 C34 C35 172.5(8) . . . . ?
N4 C33 C34 C77 -3.9(10) . . . . ?
N4 C60 C61 C70 45.7(14) . . . . ?
N4 C60 C61 C62 -177.5(9) . . . . ?
N3 C43 C45 C46 -51(3) . . . . ?
N3 C43 C45 C52 170.9(11) . . . . ?
N5 C37 C42 C41 179.1(11) . . . . ?
O1 C9 C4 C5 179.0(11) . . . . ?
O1 C9 C4 C3 -0.9(19) . . . . ?
C30 S2 C27 C28 1.7(7) . . . . ?
C30 S2 C27 C15 -175.6(10) . . . . ?
C30 C31 C32 N3 -3.4(10) . . . . ?
C30 C31 C32 C33 177.0(8) . . . . ?
C30 C31 C36 N5 -2.2(15) . . . . ?
C30 C31 C36 C35 175.7(9) . . . . ?
C28 S1 C14 C15 -1.9(8) . . . . ?
C28 S1 C14 C13 179.1(10) . . . . ?
C28 C27 C15 C16 -174.3(7) . . . . ?
C28 C27 C15 C14 -0.4(12) . . . . ?
C31 C30 C29 N3 -1.9(11) . . . . ?
C31 C30 C29 C28 -179.6(8) . . . . ?
C76 N4 C33 C32 -178.3(10) . . . . ?
C76 N4 C33 C34 2.1(10) . . . . ?
C76 N4 C60 C61 -105.3(12) . . . . ?
C76 C78 C79 S3 -1.4(11) . . . . ?
C76 C78 C79 C80 176.7(9) . . . . ?
C76 C77 C34 C33 4.3(11) . . . . ?
C76 C77 C34 C35 -171.8(10) . . . . ?
C29 N3 C32 C31 2.2(10) . . . . ?
C29 N3 C32 C33 -178.3(10) . . . . ?
C29 N3 C43 C45 -73.4(19) . . . . ?
C29 C30 C31 C32 3.2(11) . . . . ?
C29 C30 C31 C36 -177.0(9) . . . . ?
C29 C28 C27 S2 -1.3(11) . . . . ?
C29 C28 C27 C15 176.5(8) . . . . ?
F3 C104 C103 F4 -4(2) . . . . ?
F3 C104 C103 C102 -178.7(12) . . . . ?
C78 S4 C92 C80 -1.6(8) . . . . ?
C78 S4 C92 C93 176.4(10) . . . . ?
C78 C76 C77 S3 -3.4(11) . . . . ?
C78 C76 C77 C34 175.4(8) . . . . ?
C78 C79 C80 C92 1.3(13) . . . . ?
C78 C79 C80 C81 -180.0(8) . . . . ?
C38 N6 C35 C36 -0.6(13) . . . . ?
C38 N6 C35 C34 175.6(8) . . . . ?
C38 C37 C42 C41 -0.1(17) . . . . ?
C38 C39 C40 Br1 178.5(8) . . . . ?
C38 C39 C40 C41 -1.7(17) . . . . ?
C38 C39 C40 F5A 178.5(8) . . . . ?
C33 N4 C76 C78 -177.5(11) . . . . ?
C33 N4 C76 C77 0.6(11) . . . . ?
C33 N4 C60 C61 57.7(16) . . . . ?
C27 S2 C30 C31 179.6(11) . . . . ?
C27 S2 C30 C29 -1.7(8) . . . . ?
C27 C28 C29 N3 -176.8(10) . . . . ?
C27 C28 C29 C30 0.0(12) . . . . ?
C27 C15 C16 C17 -98.3(11) . . . . ?
C27 C15 C14 S1 1.7(10) . . . . ?
C27 C15 C14 C13 -179.3(9) . . . . ?
C37 N5 C36 C31 179.3(8) . . . . ?
C37 N5 C36 C35 1.5(13) . . . . ?
C37 C38 C39 C40 -0.8(16) . . . . ?
C37 C42 C41 F5 178.2(9) . . . . ?
C37 C42 C41 C40 -2.3(19) . . . . ?
C37 C42 C41 Br1A 178.2(9) . . . . ?
C32 N3 C29 C30 -0.2(10) . . . . ?
C32 N3 C29 C28 176.7(11) . . . . ?
C32 N3 C43 C45 80.8(19) . . . . ?
C32 C31 C36 N5 177.5(9) . . . . ?
C32 C31 C36 C35 -4.6(14) . . . . ?
C32 C33 C34 C35 -7.1(14) . . . . ?
C32 C33 C34 C77 176.4(8) . . . . ?
C35 N6 C38 C37 -0.2(13) . . . . ?
C35 N6 C38 C39 179.1(9) . . . . ?
C36 N5 C37 C38 -2.3(14) . . . . ?
C36 N5 C37 C42 178.4(9) . . . . ?
C36 C31 C32 N3 176.9(8) . . . . ?
C36 C31 C32 C33 -2.8(14) . . . . ?
C36 C35 C34 C33 -0.2(14) . . . . ?
C36 C35 C34 C77 175.3(10) . . . . ?
C79 S3 C77 C76 2.1(8) . . . . ?
C79 S3 C77 C34 -176.2(12) . . . . ?
C79 C80 C92 S4 0.5(11) . . . . ?
C79 C80 C92 C93 -177.7(10) . . . . ?
C79 C80 C81 C82 -96.3(13) . . . . ?
C77 S3 C79 C78 -0.4(8) . . . . ?
C77 S3 C79 C80 -177.9(11) . . . . ?
C77 C76 C78 S4 -177.9(9) . . . . ?
C77 C76 C78 C79 3.0(12) . . . . ?
C80 C92 C93 C94 178.5(12) . . . . ?
C80 C81 C82 C83 -170.3(12) . . . . ?
C34 C33 C32 N3 -171.1(9) . . . . ?
C34 C33 C32 C31 8.4(13) . . . . ?
C34 C35 C36 N5 -176.3(9) . . . . ?
C34 C35 C36 C31 5.8(13) . . . . ?
C15 C16 C17 C18 172.3(9) . . . . ?
C15 C14 C13 C8 177.4(11) . . . . ?
C39 C38 C37 N5 -177.5(9) . . . . ?
C39 C38 C37 C42 1.7(15) . . . . ?
C39 C40 C41 F5 -177.3(9) . . . . ?
C39 C40 C41 C42 3.3(19) . . . . ?
C39 C40 C41 Br1A -177.3(9) . . . . ?
C92 S4 C78 C76 -176.7(11) . . . . ?
C92 S4 C78 C79 2.4(8) . . . . ?
C92 C80 C81 C82 82.2(15) . . . . ?
C5 C7 C8 C13 179.4(10) . . . . ?
C5 C7 C8 C9 -1.8(11) . . . . ?
C5 C7 C10 C12 176.8(12) . . . . ?
C5 C7 C10 C11 -3(2) . . . . ?
C5 C6 C1 F2 -179.3(10) . . . . ?
C5 C6 C1 C2 0.0(18) . . . . ?
C5 C4 C3 C2 -0.8(16) . . . . ?
C16 C15 C14 S1 175.5(6) . . . . ?
C16 C15 C14 C13 -5.5(14) . . . . ?
C16 C17 C18 C19 178.2(11) . . . . ?
C7 C5 C6 C1 179.2(11) . . . . ?
C7 C5 C4 C9 1.4(12) . . . . ?
C7 C5 C4 C3 -178.8(10) . . . . ?
C7 C8 C9 O1 -178.9(11) . . . . ?
C7 C8 C9 C4 2.6(12) . . . . ?
C6 C5 C7 C8 -179.5(11) . . . . ?
C6 C5 C7 C10 3.0(19) . . . . ?
C6 C5 C4 C9 -178.8(10) . . . . ?
C6 C5 C4 C3 1.1(17) . . . . ?
C6 C1 C2 F1 -179.1(10) . . . . ?
C6 C1 C2 C3 0(2) . . . . ?
C14 S1 C28 C29 -175.0(11) . . . . ?
C14 S1 C28 C27 1.7(8) . . . . ?
C14 C15 C16 C17 88.6(11) . . . . ?
C14 C13 C8 C7 -178.2(11) . . . . ?
C14 C13 C8 C9 3(2) . . . . ?
C43 N3 C29 C30 159.0(11) . . . . ?
C43 N3 C29 C28 -24.1(18) . . . . ?
C43 N3 C32 C31 -155.0(12) . . . . ?
C43 N3 C32 C33 24.5(18) . . . . ?
C101 C94 C93 C92 6(2) . . . . ?
C101 C94 C95 C99 4.1(13) . . . . ?
C101 C94 C95 C96 -172.6(13) . . . . ?
C101 C100 C99 C105 -179.7(10) . . . . ?
C101 C100 C99 C95 2.7(14) . . . . ?
C101 C100 C102 C103 -177.8(12) . . . . ?
C1 C2 C3 C4 0.1(17) . . . . ?
C13 C8 C9 O1 -0.1(19) . . . . ?
C13 C8 C9 C4 -178.6(10) . . . . ?
C8 C7 C10 C12 0(2) . . . . ?
C8 C7 C10 C11 180.0(12) . . . . ?
C8 C9 C4 C5 -2.5(12) . . . . ?
C8 C9 C4 C3 177.6(10) . . . . ?
C9 C4 C3 C2 179.1(11) . . . . ?
C17 C18 C19 C20 -169.7(10) . . . . ?
C60 N4 C76 C78 -10.9(17) . . . . ?
C60 N4 C76 C77 167.2(10) . . . . ?
C60 N4 C33 C32 17.0(18) . . . . ?
C60 N4 C33 C34 -162.6(11) . . . . ?
C60 C61 C62 C63 -59.9(19) . . . . ?
C10 C7 C8 C13 -3.3(19) . . . . ?
C10 C7 C8 C9 175.5(12) . . . . ?
C4 C5 C7 C8 0.3(12) . . . . ?
C4 C5 C7 C10 -177.2(11) . . . . ?
C4 C5 C6 C1 -0.7(16) . . . . ?
C94 C101 C100 C99 -0.1(14) . . . . ?
C94 C101 C100 C102 177.3(12) . . . . ?
C93 C94 C95 C99 -174.7(11) . . . . ?
C93 C94 C95 C96 9(2) . . . . ?
C100 C101 C94 C93 176.3(11) . . . . ?
C100 C101 C94 C95 -2.5(13) . . . . ?
C100 C99 C105 C104 -0.1(19) . . . . ?
C100 C99 C95 C94 -4.2(14) . . . . ?
C100 C99 C95 C96 172.5(13) . . . . ?
C100 C102 C103 F4 -179.3(12) . . . . ?
C100 C102 C103 C104 -4(2) . . . . ?
C70 C71 C72 C73 177.0(10) . . . . ?
C70 C61 C62 C63 73.4(18) . . . . ?
C81 C80 C92 S4 -178.2(6) . . . . ?
C81 C80 C92 C93 3.7(15) . . . . ?
C81 C82 C83 C84 -173.2(15) . . . . ?
C99 C100 C102 C103 -1(2) . . . . ?
C99 C105 C104 F3 -178.6(11) . . . . ?
C99 C105 C104 C103 -5(2) . . . . ?
C98 C96 C95 C94 -179.8(12) . . . . ?
C98 C96 C95 C99 4(2) . . . . ?
C105 C99 C95 C94 178.5(12) . . . . ?
C105 C99 C95 C96 -5(2) . . . . ?
C105 C104 C103 F4 -177.7(13) . . . . ?
C105 C104 C103 C102 7(3) . . . . ?
C71 C70 C61 C60 -164.8(11) . . . . ?
C71 C70 C61 C62 62.4(14) . . . . ?
C71 C72 C73 C74 75.9(16) . . . . ?
C95 C94 C93 C92 -175.9(12) . . . . ?
C95 C99 C105 C104 176.9(13) . . . . ?
C18 C19 C20 C21 -65.3(15) . . . . ?
C102 C100 C99 C105 3(2) . . . . ?
C102 C100 C99 C95 -174.8(12) . . . . ?
C61 C70 C71 C72 -177.1(11) . . . . ?
C61 C62 C63 C64 176.7(15) . . . . ?
C72 C73 C74 C75 171.5(15) . . . . ?
C97 C96 C95 C94 6(2) . . . . ?
C97 C96 C95 C99 -170.4(15) . . . . ?
C82 C83 C84 C85 168.3(16) . . . . ?
C19 C20 C21 C22 -167.4(15) . . . . ?
C83 C84 C85 C86 158.6(14) . . . . ?
C84 C85 C86 C87 130.3(15) . . . . ?
C52 C53 C54 C55 169(3) . . . . ?
C20 C21 C22 C23 169.8(18) . . . . ?
C64 C65 C66 C67 173.9(18) . . . . ?
C85 C86 C87 C88 -149.8(16) . . . . ?
C86 C87 C88 C89 133.2(13) . . . . ?
F5A C40 C41 C42 -176.9(10) . . . . ?
F5A C40 C41 Br1A 2.5(15) . . . . ?
C23 C24 C25 C26 175(2) . . . . ?
C55 C56 C57 C58 106(3) . . . . ?
C53 C52 C45 C43 -76(3) . . . . ?
C53 C52 C45 C46 147(2) . . . . ?
C45 C46 C47 C48 67(3) . . . . ?
C45 C52 C53 C54 -168(2) . . . . ?
C54 C55 C56 C57 176(3) . . . . ?
C51 C50 C49 C48 104(3) . . . . ?
C49 C48 C47 C46 -169.9(19) . . . . ?
C47 C46 C45 C43 -161.7(15) . . . . ?
C47 C46 C45 C52 -27(2) . . . . ?
C47 C48 C49 C50 156(2) . . . . ?
C56 C55 C54 C53 -180(3) . . . . ?
C56 C57 C58 C59 107(2) . . . . ?
C63 C64 C65 C66 -174.6(18) . . . . ?
C65 C64 C63 C62 -173.4(18) . . . . ?
C65 C66 C67 C68 157.5(19) . . . . ?
C69 C68 C67 C66 -146(2) . . . . ?
C22 C23 C24 C25 172(2) . . . . ?
C24 C23 C22 C21 -159(2) . . . . ?
C88 C89 C90 C91 -137(2) . . . . ?
C90 C89 C88 C87 151.8(13) . . . . ?

loop_
_smtbx_masks_void_nr
_smtbx_masks_void_average_x
_smtbx_masks_void_average_y
_smtbx_masks_void_average_z
_smtbx_masks_void_volume
_smtbx_masks_void_count_electrons
_smtbx_masks_void_content
1 -0.239 0.222 0.809 195.6 34.1 ?
2 0.239 0.778 0.191 195.6 33.5 ?
3 0.165 0.810 0.662 21.5 3.9 ?
4 0.835 0.190 0.338 21.5 3.9 ?
